data_7008317
loop_
_publ_author_name
'Cui, Chunming'
'Shafir, Alexandr'
'Schmidt, Joseph A. R.'
'Oliver, Allen G.'
'Arnold, John'

_publ_section_title
;
 Synthesis and characterization of mono beta-diketiminatosamarium
 amides and hydrocarbyls.
;
_journal_issue 8
_journal_name_full 'Dalton transactions (Cambridge, England : 2003)'
_journal_page_first 1387
_journal_page_last 1393
_journal_paper_doi 10.1039/b501437a
_journal_year 2005
_chemical_formula_moiety '(C62 H88 Cl4 N4 O Sm2), 4.5(C7 H8)'
_chemical_formula_sum 'C153.75 H204 Cl8 N8 O2 Sm4'
_chemical_formula_weight 3081.25
_chemical_name_systematic
;
?
;
_space_group_IT_number 14
_symmetry_cell_setting monoclinic
_symmetry_space_group_name_Hall '-P 2ybc'
_symmetry_space_group_name_H-M 'P 1 21/c 1'
_atom_sites_solution_hydrogens geom
_atom_sites_solution_primary direct
_atom_sites_solution_secondary difmap
_audit_creation_method SHELXL-97
_cell_angle_alpha 90.00
_cell_angle_beta 110.8440(10)
_cell_angle_gamma 90.00
_cell_formula_units_Z 4
_cell_length_a 23.7660(11)
_cell_length_b 26.1434(12)
_cell_length_c 26.7645(12)
_cell_measurement_reflns_used 6291
_cell_measurement_temperature 138(2)
_cell_measurement_theta_max 24.47
_cell_measurement_theta_min 2.22
_cell_volume 15541.1(12)
_computing_cell_refinement 'Bruker SAINT v5.10'
_computing_data_collection 'Bruker SMART v5.052d'
_computing_data_reduction 'Bruker SAINT v5.10'
_computing_molecular_graphics SHELXTL-XP
_computing_structure_refinement 'SHELXL-97 (Sheldrick, 1997)'
_computing_structure_solution 'SHELXS-97 (Sheldrick, 1990)'
_diffrn_ambient_temperature 138(2)
_diffrn_measured_fraction_theta_full 0.969
_diffrn_measured_fraction_theta_max 0.969
_diffrn_measurement_device_type 'Bruker SMART 1000'
_diffrn_measurement_method /w\2/q-scans
_diffrn_radiation_monochromator graphite
_diffrn_radiation_source 'fine-focus sealed tube'
_diffrn_radiation_type MoK\a
_diffrn_radiation_wavelength 0.71073
_diffrn_reflns_av_R_equivalents 0.0775
_diffrn_reflns_av_sigmaI/netI 0.1253
_diffrn_reflns_limit_h_max 26
_diffrn_reflns_limit_h_min -27
_diffrn_reflns_limit_k_max 30
_diffrn_reflns_limit_k_min -28
_diffrn_reflns_limit_l_max 24
_diffrn_reflns_limit_l_min -31
_diffrn_reflns_number 68628
_diffrn_reflns_theta_full 24.69
_diffrn_reflns_theta_max 24.69
_diffrn_reflns_theta_min 1.63
_diffrn_standards_decay_% 0
_diffrn_standards_interval_count 0
_diffrn_standards_interval_time 0
_diffrn_standards_number 0
_exptl_absorpt_coefficient_mu 1.677
_exptl_absorpt_correction_T_max 0.7871
_exptl_absorpt_correction_T_min 0.6891
_exptl_absorpt_correction_type empirical
_exptl_absorpt_process_details 'Blessing, 1995'
_exptl_crystal_colour block
_exptl_crystal_density_diffrn 1.317
_exptl_crystal_density_method 'not measured'
_exptl_crystal_description yellow
_exptl_crystal_F_000 6330
_exptl_crystal_size_max 0.24
_exptl_crystal_size_mid 0.22
_exptl_crystal_size_min 0.15
_refine_diff_density_max 1.354
_refine_diff_density_min -1.817
_refine_diff_density_rms 0.136
_refine_ls_extinction_method none
_refine_ls_goodness_of_fit_ref 0.988
_refine_ls_hydrogen_treatment constr
_refine_ls_matrix_type full
_refine_ls_number_parameters 1436
_refine_ls_number_reflns 25619
_refine_ls_number_restraints 6
_refine_ls_restrained_S_all 0.988
_refine_ls_R_factor_all 0.1308
_refine_ls_R_factor_gt 0.0615
_refine_ls_shift/su_max 0.010
_refine_ls_shift/su_mean 0.000
_refine_ls_structure_factor_coef Fsqd
_refine_ls_weighting_details 'calc w=1/[\s^2^(Fo^2^)+(0.0829P)^2^+0.0000P] where P=(Fo^2^+2Fc^2^)/3'
_refine_ls_weighting_scheme calc
_refine_ls_wR_factor_gt 0.1556
_refine_ls_wR_factor_ref 0.1748
_reflns_number_gt 13270
_reflns_number_total 25619
_reflns_threshold_expression >2sigma(I)
_cod_data_source_file b501437a.txt
_cod_data_source_block NacSmCl2(THF)SmCl2Nac
_cod_original_sg_symbol_H-M 'P 21/c'
_cod_database_code 7008317

loop_
_symmetry_equiv_pos_as_xyz
'x, y, z'
'-x, y+1/2, -z+1/2'
'-x, -y, -z'
'x, -y-1/2, z-1/2'

loop_
_atom_site_label
_atom_site_type_symbol
_atom_site_fract_x
_atom_site_fract_y
_atom_site_fract_z
_atom_site_U_iso_or_equiv
_atom_site_adp_type
_atom_site_occupancy
_atom_site_symmetry_multiplicity
_atom_site_calc_flag
_atom_site_refinement_flags
_atom_site_disorder_assembly
_atom_site_disorder_group
Sm1 Sm 0.36000(2) 0.292058(19) 0.83046(2) 0.02792(15) Uani 1 1 d . . .
Sm2 Sm 0.32321(2) 0.289619(18) 0.962059(19) 0.02460(14) Uani 1 1 d . . .
Sm11 Sm 0.76707(2) 0.301804(19) 0.58518(2) 0.02629(14) Uani 1 1 d . . .
Sm12 Sm 0.80226(2) 0.30350(2) 0.45237(2) 0.02782(15) Uani 1 1 d . . .
Cl1 Cl 0.38144(14) 0.22314(10) 0.91372(11) 0.0486(8) Uani 1 1 d . . .
Cl2 Cl 0.25606(12) 0.29713(11) 0.85109(10) 0.0462(7) Uani 1 1 d . . .
Cl3 Cl 0.38972(14) 0.35381(10) 0.91919(11) 0.0457(8) Uani 1 1 d . . .
Cl4 Cl 0.38119(13) 0.24015(10) 1.04981(10) 0.0433(7) Uani 1 1 d . . .
Cl11 Cl 0.73879(14) 0.36677(10) 0.49900(11) 0.0475(8) Uani 1 1 d . . .
Cl12 Cl 0.74263(13) 0.23599(10) 0.49906(11) 0.0417(7) Uani 1 1 d . . .
Cl13 Cl 0.86999(12) 0.30658(11) 0.56305(10) 0.0460(7) Uani 1 1 d . . .
Cl14 Cl 0.74802(13) 0.25186(11) 0.36476(10) 0.0464(7) Uani 1 1 d . . .
O1 O 0.4683(3) 0.2918(2) 0.8507(2) 0.0369(18) Uani 1 1 d . . .
O101 O 0.6600(3) 0.3008(2) 0.5634(2) 0.0351(17) Uani 1 1 d . . .
N1 N 0.3448(4) 0.3461(3) 0.7547(3) 0.031(2) Uani 1 1 d . . .
N2 N 0.3485(3) 0.2333(3) 0.7607(3) 0.032(2) Uani 1 1 d . . .
N3 N 0.3147(3) 0.3625(3) 1.0111(3) 0.0260(19) Uani 1 1 d . . .
N4 N 0.2271(4) 0.2756(3) 0.9678(3) 0.037(2) Uani 1 1 d . . .
N101 N 0.7799(4) 0.3542(3) 0.6618(3) 0.030(2) Uani 1 1 d . . .
N102 N 0.7775(3) 0.2421(3) 0.6551(3) 0.0281(19) Uani 1 1 d . . .
N103 N 0.8062(3) 0.3772(3) 0.4020(3) 0.035(2) Uani 1 1 d . . .
N104 N 0.8988(3) 0.2950(3) 0.4439(3) 0.032(2) Uani 1 1 d . . .
C1 C 0.3525(5) 0.3775(4) 0.6692(4) 0.050(3) Uani 1 1 d . . .
H1A H 0.3442 0.4103 0.6829 0.074 Uiso 1 1 calc R . .
H1B H 0.3206 0.3700 0.6348 0.074 Uiso 1 1 calc R . .
H1C H 0.3913 0.3793 0.6641 0.074 Uiso 1 1 calc R . .
C2 C 0.3546(4) 0.3356(4) 0.7086(4) 0.029(2) Uani 1 1 d . . .
C3 C 0.3658(5) 0.2876(4) 0.6944(4) 0.035(3) Uani 1 1 d . . .
H3A H 0.3808 0.2867 0.6659 0.042 Uiso 1 1 calc R . .
C4 C 0.3591(4) 0.2398(4) 0.7142(4) 0.031(2) Uani 1 1 d . . .
C5 C 0.3626(5) 0.1931(4) 0.6806(4) 0.045(3) Uani 1 1 d . . .
H5A H 0.3572 0.1618 0.6986 0.067 Uiso 1 1 calc R . .
H5B H 0.4019 0.1924 0.6765 0.067 Uiso 1 1 calc R . .
H5C H 0.3307 0.1954 0.6453 0.067 Uiso 1 1 calc R . .
C6 C 0.3309(5) 0.1828(4) 0.7731(4) 0.031(2) Uani 1 1 d . . .
C7 C 0.2701(5) 0.1751(4) 0.7624(4) 0.038(3) Uani 1 1 d . . .
C8 C 0.2524(5) 0.1276(4) 0.7771(5) 0.058(3) Uani 1 1 d . . .
H8A H 0.2110 0.1210 0.7702 0.069 Uiso 1 1 calc R . .
C9 C 0.2951(6) 0.0904(4) 0.8018(5) 0.065(4) Uani 1 1 d . . .
H9A H 0.2831 0.0585 0.8118 0.078 Uiso 1 1 calc R . .
C10 C 0.3545(5) 0.1003(4) 0.8115(5) 0.051(3) Uani 1 1 d . . .
H10A H 0.3836 0.0749 0.8288 0.061 Uiso 1 1 calc R . .
C11 C 0.3738(5) 0.1453(4) 0.7972(4) 0.036(3) Uani 1 1 d . . .
C12 C 0.2219(4) 0.2142(4) 0.7346(4) 0.038(3) Uani 1 1 d . . .
H12A H 0.2397 0.2486 0.7471 0.046 Uiso 1 1 calc R . .
C13 C 0.1645(5) 0.2104(4) 0.7476(5) 0.057(3) Uani 1 1 d . . .
H13A H 0.1749 0.2110 0.7865 0.086 Uiso 1 1 calc R . .
H13B H 0.1436 0.1784 0.7332 0.086 Uiso 1 1 calc R . .
H13C H 0.1381 0.2394 0.7316 0.086 Uiso 1 1 calc R . .
C14 C 0.2055(5) 0.2132(4) 0.6733(4) 0.048(3) Uani 1 1 d . . .
H14A H 0.2423 0.2157 0.6649 0.073 Uiso 1 1 calc R . .
H14B H 0.1791 0.2422 0.6572 0.073 Uiso 1 1 calc R . .
H14C H 0.1846 0.1812 0.6589 0.073 Uiso 1 1 calc R . .
C15 C 0.4417(5) 0.1519(4) 0.8076(4) 0.044(3) Uani 1 1 d . . .
H15A H 0.4477 0.1859 0.7932 0.053 Uiso 1 1 calc R . .
C16 C 0.4789(5) 0.1507(5) 0.8668(4) 0.074(4) Uani 1 1 d . . .
H16A H 0.5216 0.1549 0.8719 0.111 Uiso 1 1 calc R . .
H16B H 0.4731 0.1179 0.8820 0.111 Uiso 1 1 calc R . .
H16C H 0.4662 0.1786 0.8849 0.111 Uiso 1 1 calc R . .
C17 C 0.4653(5) 0.1102(4) 0.7793(4) 0.064(4) Uani 1 1 d . . .
H17A H 0.5083 0.1157 0.7867 0.096 Uiso 1 1 calc R . .
H17B H 0.4433 0.1120 0.7407 0.096 Uiso 1 1 calc R . .
H17C H 0.4594 0.0765 0.7926 0.096 Uiso 1 1 calc R . .
C18 C 0.3221(5) 0.3958(4) 0.7613(4) 0.031(2) Uani 1 1 d . . .
C19 C 0.3598(5) 0.4328(4) 0.7935(4) 0.037(3) Uani 1 1 d . . .
C20 C 0.3361(6) 0.4799(4) 0.7989(5) 0.051(3) Uani 1 1 d . . .
H20A H 0.3618 0.5054 0.8206 0.061 Uiso 1 1 calc R . .
C21 C 0.2757(6) 0.4904(4) 0.7731(5) 0.050(3) Uani 1 1 d . . .
H21A H 0.2599 0.5229 0.7769 0.060 Uiso 1 1 calc R . .
C22 C 0.2388(5) 0.4531(4) 0.7420(4) 0.047(3) Uani 1 1 d . . .
H22A H 0.1971 0.4602 0.7246 0.057 Uiso 1 1 calc R . .
C23 C 0.2608(5) 0.4056(4) 0.7354(4) 0.035(3) Uani 1 1 d . . .
C24 C 0.4281(5) 0.4236(4) 0.8207(4) 0.047(3) Uani 1 1 d . . .
H24A H 0.4353 0.3862 0.8281 0.056 Uiso 1 1 calc R . .
C25 C 0.4563(6) 0.4527(4) 0.8725(4) 0.060(4) Uani 1 1 d . . .
H25A H 0.4370 0.4426 0.8978 0.090 Uiso 1 1 calc R . .
H25B H 0.4508 0.4895 0.8654 0.090 Uiso 1 1 calc R . .
H25C H 0.4994 0.4449 0.8877 0.090 Uiso 1 1 calc R . .
C26 C 0.4602(5) 0.4405(5) 0.7826(4) 0.076(4) Uani 1 1 d . . .
H26A H 0.5036 0.4347 0.7996 0.113 Uiso 1 1 calc R . .
H26B H 0.4527 0.4770 0.7744 0.113 Uiso 1 1 calc R . .
H26C H 0.4448 0.4206 0.7494 0.113 Uiso 1 1 calc R . .
C27 C 0.2180(5) 0.3671(4) 0.6984(4) 0.048(3) Uani 1 1 d . . .
H27A H 0.2405 0.3347 0.6987 0.057 Uiso 1 1 calc R . .
C28 C 0.1912(6) 0.3872(6) 0.6403(4) 0.085(5) Uani 1 1 d . . .
H28A H 0.2240 0.3953 0.6274 0.127 Uiso 1 1 calc R . .
H28B H 0.1675 0.4181 0.6393 0.127 Uiso 1 1 calc R . .
H28C H 0.1653 0.3609 0.6174 0.127 Uiso 1 1 calc R . .
C29 C 0.1649(5) 0.3553(4) 0.7164(4) 0.048(3) Uani 1 1 d . . .
H29A H 0.1801 0.3427 0.7533 0.072 Uiso 1 1 calc R . .
H29B H 0.1392 0.3292 0.6930 0.072 Uiso 1 1 calc R . .
H29C H 0.1413 0.3865 0.7144 0.072 Uiso 1 1 calc R . .
C30 C 0.3001(5) 0.4037(3) 1.0894(4) 0.039(3) Uani 1 1 d . . .
H30A H 0.3284 0.4284 1.0840 0.058 Uiso 1 1 calc R . .
H30B H 0.3176 0.3887 1.1252 0.058 Uiso 1 1 calc R . .
H30C H 0.2624 0.4210 1.0859 0.058 Uiso 1 1 calc R . .
C31 C 0.2877(4) 0.3615(3) 1.0477(4) 0.026(2) Uani 1 1 d . . .
C32 C 0.2473(4) 0.3229(4) 1.0503(4) 0.036(3) Uani 1 1 d . . .
H32A H 0.2396 0.3218 1.0827 0.043 Uiso 1 1 calc R . .
C33 C 0.2170(4) 0.2863(4) 1.0126(4) 0.036(3) Uani 1 1 d . . .
C34 C 0.1659(5) 0.2595(4) 1.0258(4) 0.055(3) Uani 1 1 d . . .
H34A H 0.1460 0.2344 0.9979 0.082 Uiso 1 1 calc R . .
H34B H 0.1364 0.2851 1.0274 0.082 Uiso 1 1 calc R . .
H34C H 0.1828 0.2422 1.0604 0.082 Uiso 1 1 calc R . .
C35 C 0.1811(5) 0.2473(4) 0.9264(4) 0.041(3) Uani 1 1 d . . .
C36 C 0.1890(6) 0.1955(5) 0.9204(5) 0.052(3) Uani 1 1 d . . .
C37 C 0.1428(6) 0.1693(5) 0.8792(5) 0.059(4) Uani 1 1 d . . .
H37A H 0.1460 0.1336 0.8743 0.071 Uiso 1 1 calc R . .
C38 C 0.0937(7) 0.1956(6) 0.8468(6) 0.079(5) Uani 1 1 d . . .
H38A H 0.0640 0.1777 0.8189 0.095 Uiso 1 1 calc R . .
C39 C 0.0855(6) 0.2478(6) 0.8530(5) 0.069(4) Uani 1 1 d . . .
H39A H 0.0499 0.2646 0.8310 0.083 Uiso 1 1 calc R . .
C40 C 0.1302(5) 0.2744(5) 0.8918(4) 0.052(3) Uani 1 1 d . . .
C41 C 0.2438(7) 0.1663(5) 0.9547(5) 0.066(4) Uani 1 1 d . . .
H41A H 0.2750 0.1923 0.9733 0.080 Uiso 1 1 calc R . .
C42 C 0.2320(9) 0.1363(7) 0.9972(8) 0.188(12) Uani 1 1 d . . .
H42A H 0.2137 0.1586 1.0166 0.283 Uiso 1 1 calc R . .
H42B H 0.2700 0.1226 1.0220 0.283 Uiso 1 1 calc R . .
H42C H 0.2045 0.1081 0.9808 0.283 Uiso 1 1 calc R . .
C43 C 0.2726(8) 0.1303(6) 0.9237(7) 0.133(8) Uani 1 1 d . . .
H43A H 0.3077 0.1129 0.9492 0.199 Uiso 1 1 calc R . .
H43B H 0.2852 0.1506 0.8987 0.199 Uiso 1 1 calc R . .
H43C H 0.2429 0.1047 0.9037 0.199 Uiso 1 1 calc R . .
C44 C 0.1212(5) 0.3306(5) 0.8979(5) 0.068(4) Uani 1 1 d . . .
H44A H 0.1581 0.3441 0.9264 0.081 Uiso 1 1 calc R . .
C45 C 0.0670(6) 0.3405(6) 0.9155(5) 0.088(5) Uani 1 1 d . . .
H45A H 0.0726 0.3217 0.9487 0.132 Uiso 1 1 calc R . .
H45B H 0.0300 0.3288 0.8875 0.132 Uiso 1 1 calc R . .
H45C H 0.0639 0.3772 0.9216 0.132 Uiso 1 1 calc R . .
C46 C 0.1135(6) 0.3591(5) 0.8455(5) 0.084(5) Uani 1 1 d . . .
H46A H 0.1484 0.3524 0.8351 0.126 Uiso 1 1 calc R . .
H46B H 0.1104 0.3959 0.8509 0.126 Uiso 1 1 calc R . .
H46C H 0.0768 0.3472 0.8173 0.126 Uiso 1 1 calc R . .
C47 C 0.3479(5) 0.4087(3) 1.0084(4) 0.032(3) Uani 1 1 d . . .
C48 C 0.4086(5) 0.4140(4) 1.0403(4) 0.035(3) Uani 1 1 d . . .
C49 C 0.4369(5) 0.4574(4) 1.0319(4) 0.045(3) Uani 1 1 d . . .
H49A H 0.4780 0.4624 1.0536 0.054 Uiso 1 1 calc R . .
C50 C 0.4091(6) 0.4940(4) 0.9936(5) 0.054(4) Uani 1 1 d . . .
H50A H 0.4308 0.5230 0.9890 0.065 Uiso 1 1 calc R . .
C51 C 0.3501(6) 0.4874(4) 0.9627(5) 0.049(3) Uani 1 1 d . . .
H51A H 0.3308 0.5123 0.9364 0.059 Uiso 1 1 calc R . .
C52 C 0.3170(5) 0.4446(4) 0.9688(4) 0.036(3) Uani 1 1 d . . .
C53 C 0.4425(4) 0.3745(4) 1.0805(4) 0.037(3) Uani 1 1 d . . .
H53A H 0.4133 0.3481 1.0835 0.044 Uiso 1 1 calc R . .
C54 C 0.4893(5) 0.3484(4) 1.0621(5) 0.057(3) Uani 1 1 d . . .
H54A H 0.4693 0.3334 1.0266 0.085 Uiso 1 1 calc R . .
H54B H 0.5096 0.3214 1.0875 0.085 Uiso 1 1 calc R . .
H54C H 0.5190 0.3737 1.0604 0.085 Uiso 1 1 calc R . .
C55 C 0.4757(5) 0.3978(4) 1.1367(4) 0.059(4) Uani 1 1 d . . .
H55A H 0.4465 0.4150 1.1493 0.088 Uiso 1 1 calc R . .
H55B H 0.5056 0.4227 1.1346 0.088 Uiso 1 1 calc R . .
H55C H 0.4959 0.3706 1.1618 0.088 Uiso 1 1 calc R . .
C56 C 0.2520(5) 0.4373(4) 0.9331(4) 0.050(3) Uani 1 1 d . . .
H56A H 0.2434 0.3998 0.9318 0.060 Uiso 1 1 calc R . .
C57 C 0.2387(6) 0.4551(5) 0.8751(5) 0.069(4) Uani 1 1 d . . .
H57A H 0.1960 0.4495 0.8541 0.103 Uiso 1 1 calc R . .
H57B H 0.2635 0.4355 0.8595 0.103 Uiso 1 1 calc R . .
H57C H 0.2481 0.4916 0.8750 0.103 Uiso 1 1 calc R . .
C58 C 0.2100(6) 0.4632(5) 0.9568(5) 0.074(4) Uani 1 1 d . . .
H58A H 0.2192 0.4513 0.9936 0.111 Uiso 1 1 calc R . .
H58B H 0.1682 0.4546 0.9353 0.111 Uiso 1 1 calc R . .
H58C H 0.2155 0.5003 0.9567 0.111 Uiso 1 1 calc R . .
C59 C 0.5125(5) 0.2958(5) 0.9064(4) 0.062(4) Uani 1 1 d . . .
H59A H 0.5084 0.3288 0.9230 0.074 Uiso 1 1 calc R . .
H59B H 0.5077 0.2674 0.9290 0.074 Uiso 1 1 calc R . .
C60 C 0.5702(6) 0.2926(6) 0.8981(5) 0.093(5) Uani 1 1 d . . .
H60A H 0.5838 0.2565 0.9006 0.111 Uiso 1 1 calc R . .
H60B H 0.6013 0.3127 0.9257 0.111 Uiso 1 1 calc R . .
C61 C 0.5614(5) 0.3131(5) 0.8443(4) 0.060(4) Uani 1 1 d . . .
H61A H 0.5915 0.2992 0.8303 0.072 Uiso 1 1 calc R . .
H61B H 0.5635 0.3509 0.8448 0.072 Uiso 1 1 calc R . .
C62 C 0.4984(4) 0.2945(4) 0.8118(4) 0.041(3) Uani 1 1 d . . .
H62A H 0.4777 0.3188 0.7827 0.050 Uiso 1 1 calc R . .
H62B H 0.4997 0.2605 0.7960 0.050 Uiso 1 1 calc R . .
C101 C 0.7748(5) 0.3833(4) 0.7485(4) 0.053(3) Uani 1 1 d . . .
H10B H 0.7830 0.4165 0.7354 0.079 Uiso 1 1 calc R . .
H10C H 0.8068 0.3753 0.7825 0.079 Uiso 1 1 calc R . .
H10D H 0.7360 0.3848 0.7537 0.079 Uiso 1 1 calc R . .
C102 C 0.7724(4) 0.3419(4) 0.7076(4) 0.034(3) Uani 1 1 d . . .
C103 C 0.7606(4) 0.2931(3) 0.7236(4) 0.030(2) Uani 1 1 d . . .
H10E H 0.7454 0.2916 0.7519 0.036 Uiso 1 1 calc R . .
C104 C 0.7692(4) 0.2465(4) 0.7014(4) 0.031(2) Uani 1 1 d . . .
C105 C 0.7676(5) 0.1998(4) 0.7341(4) 0.040(3) Uani 1 1 d . . .
H10F H 0.7741 0.1691 0.7158 0.060 Uiso 1 1 calc R . .
H10G H 0.7283 0.1975 0.7381 0.060 Uiso 1 1 calc R . .
H10H H 0.7993 0.2023 0.7694 0.060 Uiso 1 1 calc R . .
C106 C 0.7952(4) 0.1929(4) 0.6391(4) 0.031(2) Uani 1 1 d . . .
C107 C 0.8585(5) 0.1859(4) 0.6456(4) 0.034(3) Uani 1 1 d . . .
C108 C 0.8720(6) 0.1409(5) 0.6263(5) 0.064(4) Uani 1 1 d . . .
H10I H 0.9128 0.1340 0.6308 0.076 Uiso 1 1 calc R . .
C109 C 0.8278(6) 0.1043(4) 0.6000(5) 0.063(4) Uani 1 1 d . . .
H10J H 0.8391 0.0739 0.5867 0.075 Uiso 1 1 calc R . .
C110 C 0.7696(5) 0.1120(4) 0.5935(5) 0.047(3) Uani 1 1 d . . .
H11A H 0.7403 0.0874 0.5747 0.057 Uiso 1 1 calc R . .
C111 C 0.7517(5) 0.1556(4) 0.6140(4) 0.038(3) Uani 1 1 d . . .
C112 C 0.6854(5) 0.1610(4) 0.6066(4) 0.035(3) Uani 1 1 d . . .
H11B H 0.6802 0.1942 0.6230 0.042 Uiso 1 1 calc R . .
C113 C 0.6443(5) 0.1613(4) 0.5491(4) 0.053(3) Uani 1 1 d . . .
H11C H 0.6562 0.1889 0.5301 0.080 Uiso 1 1 calc R . .
H11D H 0.6028 0.1667 0.5471 0.080 Uiso 1 1 calc R . .
H11E H 0.6472 0.1284 0.5326 0.080 Uiso 1 1 calc R . .
C114 C 0.6654(5) 0.1165(4) 0.6364(4) 0.048(3) Uani 1 1 d . . .
H11F H 0.6228 0.1206 0.6313 0.071 Uiso 1 1 calc R . .
H11G H 0.6896 0.1177 0.6746 0.071 Uiso 1 1 calc R . .
H11H H 0.6715 0.0835 0.6217 0.071 Uiso 1 1 calc R . .
C115 C 0.9042(5) 0.2243(4) 0.6765(4) 0.042(3) Uani 1 1 d . . .
H11I H 0.8874 0.2594 0.6660 0.050 Uiso 1 1 calc R . .
C116 C 0.9206(5) 0.2180(4) 0.7370(4) 0.056(3) Uani 1 1 d . . .
H11J H 0.8841 0.2210 0.7459 0.083 Uiso 1 1 calc R . .
H11K H 0.9493 0.2447 0.7558 0.083 Uiso 1 1 calc R . .
H11L H 0.9389 0.1843 0.7480 0.083 Uiso 1 1 calc R . .
C117 C 0.9633(5) 0.2191(4) 0.6646(5) 0.056(3) Uani 1 1 d . . .
H11M H 0.9543 0.2228 0.6261 0.084 Uiso 1 1 calc R . .
H11N H 0.9811 0.1854 0.6763 0.084 Uiso 1 1 calc R . .
H11O H 0.9917 0.2458 0.6838 0.084 Uiso 1 1 calc R . .
C118 C 0.8027(5) 0.4047(3) 0.6579(4) 0.030(2) Uani 1 1 d . . .
C119 C 0.7637(5) 0.4431(4) 0.6281(4) 0.038(3) Uani 1 1 d . . .
C120 C 0.7866(6) 0.4916(4) 0.6269(5) 0.052(3) Uani 1 1 d . . .
H12B H 0.7604 0.5180 0.6074 0.062 Uiso 1 1 calc R . .
C121 C 0.8475(6) 0.5025(4) 0.6537(5) 0.059(4) Uani 1 1 d . . .
H12C H 0.8628 0.5359 0.6530 0.071 Uiso 1 1 calc R . .
C122 C 0.8853(6) 0.4634(4) 0.6816(4) 0.051(3) Uani 1 1 d . . .
H12D H 0.9269 0.4704 0.6993 0.061 Uiso 1 1 calc R . .
C123 C 0.8644(5) 0.4151(4) 0.6844(4) 0.040(3) Uani 1 1 d . . .
C124 C 0.6973(4) 0.4342(4) 0.5988(4) 0.036(3) Uani 1 1 d . . .
H12E H 0.6925 0.3972 0.5887 0.043 Uiso 1 1 calc R . .
C125 C 0.6703(5) 0.4651(4) 0.5461(5) 0.060(4) Uani 1 1 d . . .
H12F H 0.6942 0.4591 0.5235 0.091 Uiso 1 1 calc R . .
H12G H 0.6709 0.5017 0.5545 0.091 Uiso 1 1 calc R . .
H12H H 0.6287 0.4542 0.5272 0.091 Uiso 1 1 calc R . .
C126 C 0.6600(6) 0.4437(5) 0.6335(6) 0.076(4) Uani 1 1 d . . .
H12I H 0.6768 0.4241 0.6668 0.114 Uiso 1 1 calc R . .
H12J H 0.6184 0.4328 0.6144 0.114 Uiso 1 1 calc R . .
H12K H 0.6607 0.4802 0.6419 0.114 Uiso 1 1 calc R . .
C127 C 0.9090(5) 0.3748(4) 0.7170(4) 0.045(3) Uani 1 1 d . . .
H12L H 0.8865 0.3420 0.7147 0.055 Uiso 1 1 calc R . .
C128 C 0.9374(6) 0.3902(6) 0.7773(5) 0.091(5) Uani 1 1 d . . .
H12M H 0.9657 0.3636 0.7970 0.137 Uiso 1 1 calc R . .
H12N H 0.9054 0.3938 0.7922 0.137 Uiso 1 1 calc R . .
H12O H 0.9587 0.4228 0.7805 0.137 Uiso 1 1 calc R . .
C129 C 0.9597(5) 0.3649(4) 0.6961(5) 0.058(3) Uani 1 1 d . . .
H12P H 0.9426 0.3552 0.6583 0.087 Uiso 1 1 calc R . .
H12Q H 0.9852 0.3371 0.7166 0.087 Uiso 1 1 calc R . .
H12R H 0.9838 0.3960 0.6998 0.087 Uiso 1 1 calc R . .
C130 C 0.8156(5) 0.4183(4) 0.3216(4) 0.044(3) Uani 1 1 d . . .
H13D H 0.7860 0.4417 0.3269 0.066 Uiso 1 1 calc R . .
H13E H 0.7983 0.4021 0.2864 0.066 Uiso 1 1 calc R . .
H13F H 0.8518 0.4374 0.3237 0.066 Uiso 1 1 calc R . .
C131 C 0.8318(5) 0.3777(4) 0.3643(4) 0.039(3) Uani 1 1 d . . .
C132 C 0.8741(4) 0.3409(4) 0.3620(4) 0.036(3) Uani 1 1 d . . .
H13G H 0.8801 0.3402 0.3288 0.044 Uiso 1 1 calc R . .
C133 C 0.9089(4) 0.3053(4) 0.3988(4) 0.031(2) Uani 1 1 d . . .
C134 C 0.9570(5) 0.2798(5) 0.3874(5) 0.063(4) Uani 1 1 d . . .
H13H H 0.9777 0.2561 0.4166 0.094 Uiso 1 1 calc R . .
H13I H 0.9857 0.3053 0.3841 0.094 Uiso 1 1 calc R . .
H13J H 0.9402 0.2606 0.3538 0.094 Uiso 1 1 calc R . .
C135 C 0.9462(5) 0.2668(4) 0.4853(4) 0.035(3) Uani 1 1 d . . .
C136 C 0.9408(5) 0.2146(4) 0.4917(4) 0.043(3) Uani 1 1 d . . .
C137 C 0.9869(5) 0.1899(4) 0.5334(4) 0.047(3) Uani 1 1 d . . .
H13K H 0.9835 0.1543 0.5388 0.056 Uiso 1 1 calc R . .
C138 C 1.0369(5) 0.2159(5) 0.5667(4) 0.043(3) Uani 1 1 d . . .
H13L H 1.0684 0.1983 0.5934 0.052 Uiso 1 1 calc R . .
C139 C 1.0395(5) 0.2679(5) 0.5600(4) 0.043(3) Uani 1 1 d . . .
H13M H 1.0726 0.2864 0.5839 0.052 Uiso 1 1 calc R . .
C140 C 0.9953(4) 0.2949(4) 0.5192(4) 0.036(3) Uani 1 1 d . . .
C141 C 0.8879(5) 0.1831(4) 0.4552(5) 0.054(3) Uani 1 1 d . . .
H14D H 0.8556 0.2081 0.4359 0.065 Uiso 1 1 calc R . .
C142 C 0.8611(5) 0.1481(5) 0.4852(5) 0.069(4) Uani 1 1 d . . .
H42D H 0.8275 0.1292 0.4597 0.103 Uiso 1 1 calc R . .
H42E H 0.8466 0.1683 0.5090 0.103 Uiso 1 1 calc R . .
H42F H 0.8919 0.1239 0.5064 0.103 Uiso 1 1 calc R . .
C143 C 0.9031(7) 0.1544(6) 0.4134(6) 0.108(6) Uani 1 1 d . . .
H14E H 0.8678 0.1349 0.3912 0.162 Uiso 1 1 calc R . .
H14F H 0.9365 0.1309 0.4306 0.162 Uiso 1 1 calc R . .
H14G H 0.9149 0.1786 0.3909 0.162 Uiso 1 1 calc R . .
C144 C 1.0024(5) 0.3511(4) 0.5138(4) 0.047(3) Uani 1 1 d . . .
H14H H 0.9649 0.3637 0.4854 0.057 Uiso 1 1 calc R . .
C145 C 1.0549(6) 0.3641(4) 0.4961(5) 0.063(4) Uani 1 1 d . . .
H14I H 1.0507 0.3453 0.4633 0.095 Uiso 1 1 calc R . .
H14J H 1.0928 0.3544 0.5243 0.095 Uiso 1 1 calc R . .
H14K H 1.0550 0.4009 0.4894 0.095 Uiso 1 1 calc R . .
C146 C 1.0093(5) 0.3804(4) 0.5648(4) 0.052(3) Uani 1 1 d . . .
H14L H 0.9755 0.3723 0.5763 0.078 Uiso 1 1 calc R . .
H14M H 1.0097 0.4172 0.5580 0.078 Uiso 1 1 calc R . .
H14N H 1.0472 0.3706 0.5929 0.078 Uiso 1 1 calc R . .
C147 C 0.7703(5) 0.4216(4) 0.4046(4) 0.036(3) Uani 1 1 d . . .
C148 C 0.7089(5) 0.4241(4) 0.3702(4) 0.039(3) Uani 1 1 d . . .
C149 C 0.6758(5) 0.4668(5) 0.3769(5) 0.056(4) Uani 1 1 d . . .
H14O H 0.6343 0.4695 0.3556 0.067 Uiso 1 1 calc R . .
C150 C 0.7019(6) 0.5044(5) 0.4134(5) 0.062(4) Uani 1 1 d . . .
H15B H 0.6789 0.5330 0.4168 0.074 Uiso 1 1 calc R . .
C151 C 0.7629(5) 0.5005(4) 0.4456(5) 0.054(3) Uani 1 1 d . . .
H15C H 0.7809 0.5269 0.4705 0.065 Uiso 1 1 calc R . .
C152 C 0.7971(5) 0.4593(4) 0.4422(4) 0.038(3) Uani 1 1 d . . .
C153 C 0.6776(5) 0.3825(5) 0.3315(4) 0.052(3) Uani 1 1 d . . .
H15D H 0.7091 0.3585 0.3287 0.062 Uiso 1 1 calc R . .
C154 C 0.6419(5) 0.4025(5) 0.2752(4) 0.066(4) Uani 1 1 d . . .
H15E H 0.6687 0.4220 0.2617 0.099 Uiso 1 1 calc R . .
H15F H 0.6093 0.4247 0.2766 0.099 Uiso 1 1 calc R . .
H15G H 0.6249 0.3736 0.2513 0.099 Uiso 1 1 calc R . .
C155 C 0.6355(5) 0.3521(4) 0.3528(4) 0.053(3) Uani 1 1 d . . .
H15H H 0.6584 0.3394 0.3887 0.079 Uiso 1 1 calc R . .
H15I H 0.6183 0.3232 0.3289 0.079 Uiso 1 1 calc R . .
H15J H 0.6030 0.3745 0.3543 0.079 Uiso 1 1 calc R . .
C156 C 0.8619(5) 0.4553(4) 0.4800(4) 0.044(3) Uani 1 1 d . . .
H15K H 0.8734 0.4184 0.4814 0.052 Uiso 1 1 calc R . .
C157 C 0.8731(6) 0.4719(5) 0.5369(5) 0.074(4) Uani 1 1 d . . .
H15L H 0.8459 0.4533 0.5507 0.111 Uiso 1 1 calc R . .
H15M H 0.8657 0.5087 0.5376 0.111 Uiso 1 1 calc R . .
H15N H 0.9149 0.4645 0.5592 0.111 Uiso 1 1 calc R . .
C158 C 0.9045(6) 0.4850(6) 0.4579(5) 0.093(5) Uani 1 1 d . . .
H15O H 0.9461 0.4819 0.4830 0.140 Uiso 1 1 calc R . .
H15P H 0.8930 0.5212 0.4537 0.140 Uiso 1 1 calc R . .
H15Q H 0.9015 0.4708 0.4232 0.140 Uiso 1 1 calc R . .
C159 C 0.6127(4) 0.3058(5) 0.5115(4) 0.063(4) Uani 1 1 d . . .
H15R H 0.6195 0.3092 0.4788 0.076 Uiso 1 1 calc R . .
C160 C 0.5561(6) 0.3048(8) 0.5157(5) 0.129(8) Uani 1 1 d . . .
H16D H 0.5189 0.2973 0.4881 0.155 Uiso 1 1 calc R . .
C161 C 0.5652(5) 0.3175(6) 0.5703(5) 0.073(4) Uani 1 1 d . . .
H16E H 0.5359 0.2991 0.5824 0.087 Uiso 1 1 calc R . .
H16F H 0.5603 0.3547 0.5741 0.087 Uiso 1 1 calc R . .
C162 C 0.6280(5) 0.3013(4) 0.6020(4) 0.039(3) Uani 1 1 d . . .
H16G H 0.6472 0.3257 0.6314 0.046 Uiso 1 1 calc R . .
H16H H 0.6283 0.2668 0.6175 0.046 Uiso 1 1 calc R . .
C201 C 0.5604(8) 0.3374(6) 0.7059(7) 0.096(5) Uiso 1 1 d . . .
C202 C 0.5108(6) 0.3080(5) 0.6763(5) 0.068(4) Uiso 1 1 d . . .
H20B H 0.4743 0.3243 0.6553 0.081 Uiso 1 1 calc R . .
C203 C 0.5145(8) 0.2578(6) 0.6777(6) 0.098(5) Uiso 1 1 d . . .
H20C H 0.4795 0.2404 0.6555 0.118 Uiso 1 1 calc R . .
C204 C 0.5632(8) 0.2259(6) 0.7075(6) 0.106(6) Uiso 1 1 d . . .
H20D H 0.5743 0.2025 0.6835 0.127 Uiso 1 1 calc R . .
H20E H 0.5522 0.2052 0.7336 0.127 Uiso 1 1 calc R . .
C205 C 0.6136(8) 0.2602(6) 0.7353(6) 0.104(5) Uiso 1 1 d . . .
H20F H 0.6511 0.2443 0.7544 0.125 Uiso 1 1 calc R . .
C206 C 0.6127(7) 0.3108(5) 0.7368(6) 0.081(4) Uiso 1 1 d . . .
H20G H 0.6472 0.3291 0.7586 0.097 Uiso 1 1 calc R . .
C207 C 0.5554(8) 0.3889(6) 0.7023(6) 0.118(6) Uiso 1 1 d . . .
H20H H 0.5149 0.3982 0.6781 0.177 Uiso 1 1 calc R . .
H20I H 0.5853 0.4026 0.6884 0.177 Uiso 1 1 calc R . .
H20J H 0.5623 0.4033 0.7378 0.177 Uiso 1 1 calc R . .
C301 C -0.1289(9) 0.5699(7) 0.8896(8) 0.035(5) Uiso 0.50 1 d P . .
C302 C -0.1027(10) 0.5778(8) 0.8592(8) 0.042(6) Uiso 0.50 1 d P . .
H302 H -0.0726 0.6036 0.8699 0.051 Uiso 0.50 1 calc PR . .
C303 C -0.1102(11) 0.5557(8) 0.8136(9) 0.051(6) Uiso 0.50 1 d P . .
H30D H -0.0870 0.5654 0.7927 0.061 Uiso 0.50 1 calc PR . .
C304 C -0.1505(10) 0.5202(8) 0.7978(9) 0.051(6) Uiso 0.50 1 d P . .
H30E H -0.1571 0.5034 0.7647 0.061 Uiso 0.50 1 calc PR . .
C305 C -0.1860(11) 0.5055(9) 0.8304(10) 0.060(7) Uiso 0.50 1 d P . .
H30F H -0.2170 0.4806 0.8189 0.072 Uiso 0.50 1 calc PR . .
C306 C -0.1720(11) 0.5294(8) 0.8767(10) 0.054(7) Uiso 0.50 1 d P . .
H30G H -0.1906 0.5196 0.9013 0.065 Uiso 0.50 1 calc PR . .
C307 C -0.1167(12) 0.5877(9) 0.9367(10) 0.067(8) Uiso 0.50 1 d P . .
H30H H -0.0869 0.6152 0.9430 0.100 Uiso 0.50 1 calc PR . .
H30I H -0.1003 0.5603 0.9629 0.100 Uiso 0.50 1 calc PR . .
H30J H -0.1535 0.6012 0.9404 0.100 Uiso 0.50 1 calc PR . .
C401 C -0.3491(7) 0.4641(5) 0.8435(6) 0.074(4) Uiso 1 1 d . . .
C402 C -0.3128(8) 0.4258(7) 0.8352(8) 0.125(7) Uiso 1 1 d . . .
H40A H -0.3016 0.4250 0.8045 0.149 Uiso 1 1 calc R . .
C403 C -0.2938(9) 0.3881(7) 0.8759(8) 0.131(7) Uiso 1 1 d . . .
H40B H -0.2713 0.3598 0.8708 0.158 Uiso 1 1 calc R . .
C404 C -0.3061(7) 0.3903(6) 0.9224(6) 0.090(5) Uiso 1 1 d . . .
H40C H -0.2919 0.3647 0.9491 0.108 Uiso 1 1 calc R . .
C405 C -0.3376(7) 0.4282(5) 0.9283(6) 0.087(5) Uiso 1 1 d . . .
H40D H -0.3447 0.4318 0.9608 0.104 Uiso 1 1 calc R . .
C406 C -0.3623(6) 0.4655(5) 0.8864(6) 0.077(4) Uiso 1 1 d . . .
H40E H -0.3886 0.4913 0.8904 0.093 Uiso 1 1 calc R . .
C407 C -0.3669(7) 0.5021(5) 0.8001(6) 0.093(5) Uiso 1 1 d . . .
H40F H -0.3919 0.5285 0.8079 0.140 Uiso 1 1 calc R . .
H40G H -0.3899 0.4852 0.7663 0.140 Uiso 1 1 calc R . .
H40H H -0.3308 0.5180 0.7972 0.140 Uiso 1 1 calc R . .
C501 C 0.0616(6) 0.5191(5) 0.7709(4) 0.204(11) Uiso 1 1 d GD . .
C502 C 0.0731(5) 0.4846(4) 0.7361(5) 0.105(6) Uiso 1 1 d GD . .
C503 C 0.0524(5) 0.4947(4) 0.6816(4) 0.089(5) Uiso 1 1 d GD . .
C504 C 0.0202(6) 0.5392(5) 0.6618(4) 0.155(8) Uiso 1 1 d GD . .
C505 C 0.0087(6) 0.5737(4) 0.6965(6) 0.187(10) Uiso 1 1 d GD . .
C506 C 0.0294(7) 0.5636(5) 0.7511(6) 0.239(13) Uiso 1 1 d GD . .
C507 C 0.068(2) 0.5021(11) 0.8276(7) 0.183(19) Uiso 0.50 1 d PD . .
C57A C -0.0072(17) 0.5495(11) 0.6019(5) 0.158(17) Uiso 0.50 1 d PD . .
C601 C 0.4910(6) 0.4869(5) 0.5260(5) 0.211(12) Uiso 1 1 d G . .
C602 C 0.4760(6) 0.4769(5) 0.5707(5) 0.105(11) Uiso 0.50 1 d PG . .
C603 C 0.4429(5) 0.4335(7) 0.5722(4) 0.089(10) Uiso 0.50 1 d PG . .
C604 C 0.4250(6) 0.4000(5) 0.5291(5) 0.100(11) Uiso 0.50 1 d PG . .
C605 C 0.4400(5) 0.4100(4) 0.4844(5) 0.082(9) Uiso 0.50 1 d PG . .
C606 C 0.4731(5) 0.4535(5) 0.4829(5) 0.045(6) Uiso 0.50 1 d PG . .
C701 C -0.0344(6) 0.4914(8) 0.0577(5) 0.110(12) Uiso 0.50 1 d PG . .
C702 C 0.0073(7) 0.5227(7) 0.0701(5) 0.079(17) Uiso 0.25 1 d PG . .
C703 C 0.0445(7) 0.5227(8) 0.0333(5) 0.113(12) Uiso 0.50 1 d PG . .
C704 C 0.0124(7) 0.5029(9) -0.0102(5) 0.13(3) Uiso 0.25 1 d PG . .
C705 C -0.0719(7) 0.4825(9) 0.0137(6) 0.16(3) Uiso 0.25 1 d PG . .

loop_
_atom_site_aniso_label
_atom_site_aniso_U_11
_atom_site_aniso_U_22
_atom_site_aniso_U_33
_atom_site_aniso_U_23
_atom_site_aniso_U_13
_atom_site_aniso_U_12
Sm1 0.0252(3) 0.0405(3) 0.0172(3) -0.0014(2) 0.0064(2) -0.0027(3)
Sm2 0.0218(3) 0.0323(3) 0.0190(3) 0.0011(2) 0.0064(2) -0.0053(2)
Sm11 0.0227(3) 0.0346(3) 0.0212(3) 0.0027(2) 0.0074(2) -0.0002(2)
Sm12 0.0191(3) 0.0421(3) 0.0205(3) 0.0025(2) 0.0049(2) 0.0011(2)
Cl1 0.074(2) 0.0474(16) 0.0352(16) 0.0109(13) 0.0324(16) 0.0214(15)
Cl2 0.0235(15) 0.088(2) 0.0247(15) 0.0039(15) 0.0055(12) 0.0024(14)
Cl3 0.064(2) 0.0496(16) 0.0362(16) -0.0150(13) 0.0332(16) -0.0271(15)
Cl4 0.054(2) 0.0466(16) 0.0255(15) 0.0053(12) 0.0099(14) 0.0065(14)
Cl11 0.062(2) 0.0488(17) 0.0432(17) 0.0196(14) 0.0326(16) 0.0224(15)
Cl12 0.0484(18) 0.0445(16) 0.0421(17) -0.0116(13) 0.0281(15) -0.0156(13)
Cl13 0.0231(15) 0.091(2) 0.0251(15) 0.0013(15) 0.0102(12) -0.0062(14)
Cl14 0.0383(18) 0.0655(19) 0.0269(15) -0.0047(14) 0.0013(13) -0.0061(14)
O1 0.024(4) 0.062(5) 0.016(4) 0.001(3) -0.002(3) -0.005(4)
O101 0.027(4) 0.059(5) 0.020(4) -0.003(3) 0.009(3) -0.001(3)
N1 0.026(5) 0.037(5) 0.030(5) 0.001(4) 0.011(4) -0.003(4)
N2 0.026(5) 0.041(5) 0.027(5) -0.007(4) 0.006(4) -0.005(4)
N3 0.018(5) 0.030(4) 0.025(5) 0.010(4) 0.002(4) -0.010(4)
N4 0.022(5) 0.040(5) 0.041(6) -0.005(4) 0.002(4) -0.014(4)
N101 0.028(5) 0.032(5) 0.031(5) 0.001(4) 0.011(4) -0.003(4)
N102 0.029(5) 0.033(5) 0.020(5) -0.005(4) 0.007(4) 0.000(4)
N103 0.018(5) 0.050(5) 0.033(5) 0.009(4) 0.006(4) -0.005(4)
N104 0.017(5) 0.056(6) 0.025(5) -0.006(4) 0.010(4) -0.002(4)
C1 0.054(8) 0.054(7) 0.032(7) 0.008(6) 0.004(6) -0.008(6)
C2 0.018(6) 0.050(7) 0.018(6) 0.001(5) 0.004(5) -0.002(5)
C3 0.052(8) 0.044(7) 0.011(5) 0.002(5) 0.015(5) -0.011(6)
C4 0.013(6) 0.055(7) 0.020(6) -0.016(5) 0.000(4) 0.006(5)
C5 0.029(7) 0.070(8) 0.030(6) -0.009(6) 0.004(5) 0.001(6)
C6 0.031(7) 0.043(6) 0.017(5) -0.005(5) 0.004(5) -0.002(5)
C7 0.030(7) 0.053(7) 0.025(6) -0.004(5) 0.002(5) 0.001(5)
C8 0.036(8) 0.051(8) 0.077(10) 0.004(7) 0.011(7) -0.012(6)
C9 0.070(11) 0.039(7) 0.084(11) 0.018(7) 0.026(9) 0.003(7)
C10 0.045(8) 0.037(7) 0.069(9) 0.009(6) 0.019(7) 0.016(6)
C11 0.051(8) 0.041(7) 0.019(6) -0.006(5) 0.016(6) 0.000(6)
C12 0.020(6) 0.050(7) 0.043(7) 0.010(6) 0.009(5) -0.003(5)
C13 0.026(7) 0.068(8) 0.072(9) 0.008(7) 0.009(7) -0.004(6)
C14 0.034(7) 0.067(8) 0.037(7) -0.003(6) 0.003(6) 0.000(6)
C15 0.028(7) 0.056(7) 0.044(8) -0.006(6) 0.008(6) 0.009(6)
C16 0.040(9) 0.127(12) 0.040(8) -0.025(8) -0.003(7) 0.018(8)
C17 0.053(9) 0.082(9) 0.046(8) -0.022(7) 0.004(7) 0.014(7)
C18 0.038(7) 0.035(6) 0.022(6) 0.005(5) 0.012(5) -0.010(5)
C19 0.039(7) 0.035(6) 0.036(7) 0.007(5) 0.012(6) -0.002(5)
C20 0.059(9) 0.042(7) 0.047(8) 0.000(6) 0.015(7) -0.013(6)
C21 0.061(9) 0.045(7) 0.045(8) 0.017(6) 0.021(7) 0.012(7)
C22 0.040(8) 0.056(8) 0.041(7) 0.020(6) 0.008(6) 0.001(6)
C23 0.034(7) 0.042(7) 0.029(6) 0.004(5) 0.010(5) -0.002(5)
C24 0.041(8) 0.045(7) 0.045(7) -0.006(6) 0.003(6) -0.012(6)
C25 0.078(10) 0.057(8) 0.038(7) -0.007(6) 0.012(7) -0.031(7)
C26 0.039(8) 0.150(13) 0.036(8) -0.016(8) 0.011(7) -0.008(9)
C27 0.028(7) 0.066(8) 0.046(8) 0.008(6) 0.011(6) 0.005(6)
C28 0.048(9) 0.152(14) 0.037(8) 0.017(9) -0.005(7) -0.035(9)
C29 0.036(7) 0.053(7) 0.044(7) 0.008(6) 0.002(6) -0.004(6)
C30 0.054(8) 0.038(6) 0.034(6) -0.006(5) 0.028(6) -0.011(5)
C31 0.016(5) 0.035(6) 0.019(5) 0.007(4) -0.002(4) 0.002(4)
C32 0.032(7) 0.038(6) 0.032(6) 0.012(5) 0.006(5) -0.008(5)
C33 0.020(6) 0.051(7) 0.034(7) 0.007(6) 0.006(5) 0.000(5)
C34 0.042(8) 0.097(9) 0.033(7) 0.005(7) 0.022(6) -0.032(7)
C35 0.028(7) 0.067(8) 0.033(7) -0.009(6) 0.019(6) -0.020(6)
C36 0.052(9) 0.065(9) 0.044(8) -0.007(7) 0.021(7) -0.026(7)
C37 0.060(10) 0.072(9) 0.055(9) -0.021(7) 0.031(8) -0.039(8)
C38 0.055(10) 0.115(13) 0.055(10) -0.026(9) 0.005(8) -0.051(10)
C39 0.051(9) 0.114(12) 0.032(8) -0.009(8) 0.003(7) -0.033(9)
C40 0.024(7) 0.094(10) 0.036(7) -0.002(7) 0.007(6) -0.032(7)
C41 0.090(12) 0.046(8) 0.064(9) 0.001(7) 0.028(9) -0.031(8)
C42 0.17(2) 0.21(2) 0.22(2) 0.17(2) 0.12(2) 0.106(18)
C43 0.115(17) 0.090(12) 0.19(2) -0.067(13) 0.050(16) -0.036(11)
C44 0.031(8) 0.090(11) 0.058(9) 0.020(8) -0.014(7) -0.006(7)
C45 0.066(11) 0.143(14) 0.064(10) 0.012(10) 0.035(9) 0.004(10)
C46 0.041(9) 0.114(12) 0.093(12) 0.015(10) 0.018(9) 0.018(8)
C47 0.038(7) 0.025(5) 0.037(6) -0.001(5) 0.018(6) -0.003(5)
C48 0.043(7) 0.039(6) 0.032(6) -0.008(5) 0.022(6) -0.016(5)
C49 0.048(8) 0.054(7) 0.040(7) -0.011(6) 0.023(6) -0.026(6)
C50 0.076(11) 0.040(7) 0.062(9) -0.010(7) 0.045(8) -0.018(7)
C51 0.055(9) 0.045(7) 0.060(9) 0.011(6) 0.035(7) -0.001(6)
C52 0.045(7) 0.028(6) 0.044(7) 0.014(5) 0.026(6) 0.002(5)
C53 0.026(6) 0.055(7) 0.035(7) -0.012(5) 0.019(5) -0.017(5)
C54 0.035(8) 0.091(9) 0.051(8) -0.005(7) 0.023(7) 0.008(7)
C55 0.056(9) 0.077(9) 0.035(7) 0.002(6) 0.006(6) -0.025(7)
C56 0.043(8) 0.053(7) 0.049(8) 0.030(6) 0.010(6) 0.010(6)
C57 0.063(10) 0.073(9) 0.066(10) 0.020(8) 0.019(8) 0.007(7)
C58 0.052(9) 0.119(12) 0.055(9) 0.025(8) 0.026(8) 0.017(8)
C59 0.031(7) 0.130(12) 0.020(6) 0.007(7) 0.005(5) -0.011(7)
C60 0.047(9) 0.176(16) 0.041(8) 0.035(10) -0.003(7) -0.017(10)
C61 0.031(7) 0.105(10) 0.041(8) 0.003(7) 0.008(6) -0.004(7)
C62 0.018(6) 0.079(8) 0.028(6) 0.006(6) 0.010(5) -0.007(6)
C101 0.062(9) 0.056(7) 0.050(8) -0.019(6) 0.032(7) -0.009(6)
C102 0.027(6) 0.045(7) 0.032(6) -0.005(5) 0.013(5) 0.003(5)
C103 0.041(7) 0.030(6) 0.018(5) 0.000(4) 0.009(5) -0.011(5)
C104 0.020(6) 0.041(6) 0.034(6) 0.011(5) 0.010(5) 0.001(5)
C105 0.044(7) 0.050(7) 0.032(6) 0.012(5) 0.020(6) 0.007(6)
C106 0.017(6) 0.039(6) 0.034(6) 0.010(5) 0.006(5) 0.011(5)
C107 0.039(7) 0.047(7) 0.025(6) 0.000(5) 0.021(5) 0.015(5)
C108 0.040(8) 0.070(9) 0.069(10) 0.000(8) 0.005(7) 0.011(7)
C109 0.052(9) 0.040(7) 0.096(11) -0.022(7) 0.027(8) 0.006(7)
C110 0.047(8) 0.037(7) 0.067(9) -0.015(6) 0.030(7) -0.005(6)
C111 0.043(8) 0.036(6) 0.041(7) 0.003(5) 0.020(6) 0.003(5)
C112 0.033(7) 0.032(6) 0.046(7) -0.004(5) 0.021(6) -0.006(5)
C113 0.047(8) 0.070(8) 0.044(8) 0.004(7) 0.017(7) -0.016(6)
C114 0.059(9) 0.047(7) 0.040(7) -0.006(6) 0.022(6) -0.012(6)
C115 0.030(7) 0.056(7) 0.033(7) 0.006(6) 0.004(5) 0.005(6)
C116 0.036(8) 0.074(8) 0.049(8) 0.005(7) 0.006(6) 0.002(6)
C117 0.047(8) 0.091(9) 0.046(8) 0.002(7) 0.038(7) -0.010(7)
C118 0.034(7) 0.029(6) 0.030(6) -0.007(5) 0.016(5) -0.011(5)
C119 0.040(7) 0.030(6) 0.048(7) -0.008(5) 0.022(6) -0.004(5)
C120 0.058(9) 0.042(7) 0.056(8) -0.007(6) 0.023(7) -0.001(6)
C121 0.070(10) 0.043(7) 0.074(10) -0.010(7) 0.036(8) -0.011(7)
C122 0.050(8) 0.061(8) 0.037(7) -0.010(6) 0.008(6) -0.012(7)
C123 0.042(8) 0.041(7) 0.044(7) -0.006(5) 0.022(6) -0.015(6)
C124 0.025(6) 0.036(6) 0.048(7) -0.009(5) 0.016(6) 0.002(5)
C125 0.042(8) 0.051(8) 0.075(10) 0.018(7) 0.004(7) 0.016(6)
C126 0.058(10) 0.075(9) 0.107(12) -0.030(9) 0.043(9) -0.015(8)
C127 0.040(8) 0.052(7) 0.044(7) 0.003(6) 0.013(6) -0.005(6)
C128 0.065(11) 0.158(15) 0.047(9) 0.021(10) 0.014(8) 0.025(10)
C129 0.049(9) 0.068(8) 0.050(8) -0.005(7) 0.008(7) 0.006(7)
C130 0.029(7) 0.063(7) 0.041(7) 0.017(6) 0.014(6) 0.000(6)
C131 0.022(6) 0.058(7) 0.030(6) 0.011(5) 0.001(5) -0.018(5)
C132 0.021(6) 0.075(8) 0.015(6) -0.005(5) 0.010(5) 0.000(6)
C133 0.021(6) 0.059(7) 0.018(6) 0.001(5) 0.014(5) -0.005(5)
C134 0.042(8) 0.106(10) 0.044(8) -0.007(7) 0.020(7) 0.008(7)
C135 0.031(7) 0.053(7) 0.022(6) -0.002(5) 0.009(5) 0.004(5)
C136 0.027(7) 0.061(8) 0.034(7) -0.007(6) 0.002(5) 0.002(6)
C137 0.038(8) 0.064(8) 0.049(8) 0.003(6) 0.028(7) 0.010(6)
C138 0.027(7) 0.083(9) 0.021(6) 0.007(6) 0.011(5) 0.015(6)
C139 0.016(6) 0.071(8) 0.041(7) -0.002(6) 0.008(5) 0.004(6)
C140 0.023(6) 0.051(7) 0.033(6) -0.006(5) 0.011(5) 0.014(5)
C141 0.034(7) 0.061(8) 0.057(8) 0.001(7) 0.003(6) 0.004(6)
C142 0.034(8) 0.095(10) 0.081(10) -0.012(8) 0.025(8) -0.006(7)
C143 0.097(14) 0.171(16) 0.074(11) -0.058(11) 0.053(11) -0.057(12)
C144 0.025(7) 0.059(8) 0.044(8) -0.012(6) -0.004(6) 0.004(6)
C145 0.085(11) 0.073(9) 0.040(8) -0.005(7) 0.032(8) 0.002(8)
C146 0.029(7) 0.078(9) 0.057(8) -0.011(7) 0.025(6) -0.006(6)
C147 0.031(7) 0.050(7) 0.033(7) 0.024(5) 0.017(6) 0.004(6)
C148 0.028(7) 0.055(7) 0.039(7) 0.027(6) 0.019(6) 0.007(6)
C149 0.026(7) 0.067(9) 0.071(10) 0.035(8) 0.013(7) 0.007(7)
C150 0.047(9) 0.055(8) 0.081(11) 0.040(8) 0.021(8) 0.019(7)
C151 0.044(8) 0.043(7) 0.073(9) 0.024(6) 0.019(7) 0.003(6)
C152 0.030(7) 0.038(6) 0.051(8) 0.007(6) 0.020(6) -0.001(5)
C153 0.034(7) 0.073(9) 0.043(8) 0.026(7) 0.008(6) -0.007(6)
C154 0.029(7) 0.110(11) 0.049(8) 0.031(8) 0.001(6) -0.007(7)
C155 0.031(7) 0.068(8) 0.055(8) 0.005(7) 0.011(6) -0.011(6)
C156 0.033(7) 0.051(7) 0.042(7) -0.001(6) 0.007(6) -0.004(6)
C157 0.058(10) 0.109(11) 0.048(9) -0.008(8) 0.011(7) 0.007(8)
C158 0.054(10) 0.155(14) 0.072(11) -0.013(10) 0.025(9) -0.019(10)
C159 0.001(5) 0.149(12) 0.032(7) 0.001(8) -0.004(5) 0.005(7)
C160 0.024(8) 0.31(3) 0.041(9) -0.058(12) -0.004(7) 0.031(12)
C161 0.039(8) 0.120(12) 0.058(9) -0.008(9) 0.016(7) 0.014(8)
C162 0.038(7) 0.053(7) 0.023(6) -0.003(5) 0.010(5) 0.000(6)

loop_
_atom_type_symbol
_atom_type_description
_atom_type_scat_dispersion_real
_atom_type_scat_dispersion_imag
_atom_type_scat_source
C C 0.0033 0.0016 'International Tables Vol C Tables 4.2.6.8 and 6.1.1.4'
H H 0.0000 0.0000 'International Tables Vol C Tables 4.2.6.8 and 6.1.1.4'
N N 0.0061 0.0033 'International Tables Vol C Tables 4.2.6.8 and 6.1.1.4'
Cl Cl 0.1484 0.1585 'International Tables Vol C Tables 4.2.6.8 and 6.1.1.4'
Sm Sm -0.1638 3.4418 'International Tables Vol C Tables 4.2.6.8 and 6.1.1.4'
O O 0.0106 0.0060 'International Tables Vol C Tables 4.2.6.8 and 6.1.1.4'

loop_
_geom_angle_atom_site_label_1
_geom_angle_atom_site_label_2
_geom_angle_atom_site_label_3
_geom_angle
_geom_angle_site_symmetry_1
_geom_angle_site_symmetry_3
_geom_angle_publ_flag
N2 Sm1 N1 76.9(3) . . ?
N2 Sm1 O1 89.4(2) . . ?
N1 Sm1 O1 91.1(2) . . ?
N2 Sm1 Cl2 109.6(2) . . ?
N1 Sm1 Cl2 105.6(2) . . ?
O1 Sm1 Cl2 156.92(15) . . ?
N2 Sm1 Cl3 171.5(2) . . ?
N1 Sm1 Cl3 107.50(19) . . ?
O1 Sm1 Cl3 83.30(16) . . ?
Cl2 Sm1 Cl3 76.62(8) . . ?
N2 Sm1 Cl1 98.6(2) . . ?
N1 Sm1 Cl1 175.02(19) . . ?
O1 Sm1 Cl1 86.68(16) . . ?
Cl2 Sm1 Cl1 77.79(8) . . ?
Cl3 Sm1 Cl1 76.68(8) . . ?
N2 Sm1 Sm2 134.54(19) . . ?
N1 Sm1 Sm2 139.19(19) . . ?
O1 Sm1 Sm2 110.89(14) . . ?
Cl2 Sm1 Sm2 46.30(5) . . ?
Cl3 Sm1 Sm2 45.89(5) . . ?
Cl1 Sm1 Sm2 45.74(5) . . ?
N3 Sm2 N4 79.2(3) . . ?
N3 Sm2 Cl4 91.25(18) . . ?
N4 Sm2 Cl4 94.5(2) . . ?
N3 Sm2 Cl1 155.36(19) . . ?
N4 Sm2 Cl1 125.3(2) . . ?
Cl4 Sm2 Cl1 85.34(8) . . ?
N3 Sm2 Cl3 85.28(18) . . ?
N4 Sm2 Cl3 144.3(2) . . ?
Cl4 Sm2 Cl3 118.03(9) . . ?
Cl1 Sm2 Cl3 74.98(8) . . ?
N3 Sm2 Cl2 113.50(19) . . ?
N4 Sm2 Cl2 83.2(2) . . ?
Cl4 Sm2 Cl2 154.06(9) . . ?
Cl1 Sm2 Cl2 75.29(8) . . ?
Cl3 Sm2 Cl2 73.74(8) . . ?
N3 Sm2 Sm1 125.24(17) . . ?
N4 Sm2 Sm1 126.0(2) . . ?
Cl4 Sm2 Sm1 127.06(6) . . ?
Cl1 Sm2 Sm1 44.93(5) . . ?
Cl3 Sm2 Sm1 44.51(5) . . ?
Cl2 Sm2 Sm1 43.93(5) . . ?
N102 Sm11 N101 75.9(2) . . ?
N102 Sm11 O101 89.3(2) . . ?
N101 Sm11 O101 90.8(2) . . ?
N102 Sm11 Cl13 110.60(19) . . ?
N101 Sm11 Cl13 108.10(19) . . ?
O101 Sm11 Cl13 155.05(16) . . ?
N102 Sm11 Cl11 172.1(2) . . ?
N101 Sm11 Cl11 106.50(19) . . ?
O101 Sm11 Cl11 83.20(16) . . ?
Cl13 Sm11 Cl11 76.04(8) . . ?
N102 Sm11 Cl12 100.31(18) . . ?
N101 Sm11 Cl12 173.91(19) . . ?
O101 Sm11 Cl12 84.31(16) . . ?
Cl13 Sm11 Cl12 77.61(8) . . ?
Cl11 Sm11 Cl12 76.64(8) . . ?
N102 Sm11 Sm12 136.20(17) . . ?
N101 Sm11 Sm12 139.93(18) . . ?
O101 Sm11 Sm12 109.21(15) . . ?
Cl13 Sm11 Sm12 45.94(6) . . ?
Cl11 Sm11 Sm12 45.68(5) . . ?
Cl12 Sm11 Sm12 45.81(5) . . ?
N103 Sm12 N104 77.9(3) . . ?
N103 Sm12 Cl14 90.9(2) . . ?
N104 Sm12 Cl14 92.89(19) . . ?
N103 Sm12 Cl11 84.8(2) . . ?
N104 Sm12 Cl11 141.25(19) . . ?
Cl14 Sm12 Cl11 122.06(9) . . ?
N103 Sm12 Cl12 152.6(2) . . ?
N104 Sm12 Cl12 129.3(2) . . ?
Cl14 Sm12 Cl12 84.79(8) . . ?
Cl11 Sm12 Cl12 74.80(8) . . ?
N103 Sm12 Cl13 116.7(2) . . ?
N104 Sm12 Cl13 83.91(19) . . ?
Cl14 Sm12 Cl13 150.54(9) . . ?
Cl11 Sm12 Cl13 73.34(8) . . ?
Cl12 Sm12 Cl13 75.03(8) . . ?
N103 Sm12 Sm11 125.9(2) . . ?
N104 Sm12 Sm11 127.12(19) . . ?
Cl14 Sm12 Sm11 127.57(6) . . ?
Cl11 Sm12 Sm11 44.36(5) . . ?
Cl12 Sm12 Sm11 44.75(5) . . ?
Cl13 Sm12 Sm11 43.72(5) . . ?
Sm1 Cl1 Sm2 89.33(7) . . ?
Sm1 Cl2 Sm2 89.77(8) . . ?
Sm1 Cl3 Sm2 89.60(7) . . ?
Sm11 Cl11 Sm12 89.97(7) . . ?
Sm11 Cl12 Sm12 89.45(7) . . ?
Sm11 Cl13 Sm12 90.35(8) . . ?
C62 O1 C59 111.1(7) . . ?
C62 O1 Sm1 126.1(5) . . ?
C59 O1 Sm1 122.4(6) . . ?
C159 O101 C162 104.5(7) . . ?
C159 O101 Sm11 128.8(6) . . ?
C162 O101 Sm11 126.3(5) . . ?
C2 N1 C18 118.8(8) . . ?
C2 N1 Sm1 128.9(6) . . ?
C18 N1 Sm1 112.3(6) . . ?
C4 N2 C6 118.7(8) . . ?
C4 N2 Sm1 129.4(6) . . ?
C6 N2 Sm1 111.8(5) . . ?
C31 N3 C47 117.2(8) . . ?
C31 N3 Sm2 123.1(6) . . ?
C47 N3 Sm2 119.0(6) . . ?
C33 N4 C35 117.8(8) . . ?
C33 N4 Sm2 120.7(7) . . ?
C35 N4 Sm2 120.7(6) . . ?
C102 N101 C118 117.4(8) . . ?
C102 N101 Sm11 129.1(6) . . ?
C118 N101 Sm11 113.4(6) . . ?
C104 N102 C106 120.2(8) . . ?
C104 N102 Sm11 131.9(6) . . ?
C106 N102 Sm11 107.9(5) . . ?
C131 N103 C147 117.0(8) . . ?
C131 N103 Sm12 123.5(7) . . ?
C147 N103 Sm12 118.7(6) . . ?
C133 N104 C135 116.5(8) . . ?
C133 N104 Sm12 123.5(6) . . ?
C135 N104 Sm12 118.7(6) . . ?
C2 C1 H1A 109.5 . . ?
C2 C1 H1B 109.5 . . ?
H1A C1 H1B 109.5 . . ?
C2 C1 H1C 109.5 . . ?
H1A C1 H1C 109.5 . . ?
H1B C1 H1C 109.5 . . ?
N1 C2 C3 123.3(9) . . ?
N1 C2 C1 121.0(9) . . ?
C3 C2 C1 115.7(9) . . ?
C2 C3 C4 131.4(9) . . ?
C2 C3 H3A 114.3 . . ?
C4 C3 H3A 114.3 . . ?
N2 C4 C3 122.9(8) . . ?
N2 C4 C5 120.0(9) . . ?
C3 C4 C5 117.0(9) . . ?
C4 C5 H5A 109.5 . . ?
C4 C5 H5B 109.5 . . ?
H5A C5 H5B 109.5 . . ?
C4 C5 H5C 109.5 . . ?
H5A C5 H5C 109.5 . . ?
H5B C5 H5C 109.5 . . ?
C7 C6 C11 121.9(10) . . ?
C7 C6 N2 116.6(9) . . ?
C11 C6 N2 121.4(9) . . ?
C6 C7 C8 117.6(10) . . ?
C6 C7 C12 123.6(10) . . ?
C8 C7 C12 118.8(10) . . ?
C9 C8 C7 120.6(11) . . ?
C9 C8 H8A 119.7 . . ?
C7 C8 H8A 119.7 . . ?
C10 C9 C8 119.2(11) . . ?
C10 C9 H9A 120.4 . . ?
C8 C9 H9A 120.4 . . ?
C11 C10 C9 122.4(11) . . ?
C11 C10 H10A 118.8 . . ?
C9 C10 H10A 118.8 . . ?
C10 C11 C6 118.3(11) . . ?
C10 C11 C15 118.5(10) . . ?
C6 C11 C15 123.2(9) . . ?
C7 C12 C13 115.1(9) . . ?
C7 C12 C14 111.8(9) . . ?
C13 C12 C14 109.4(9) . . ?
C7 C12 H12A 106.7 . . ?
C13 C12 H12A 106.7 . . ?
C14 C12 H12A 106.7 . . ?
C12 C13 H13A 109.5 . . ?
C12 C13 H13B 109.5 . . ?
H13A C13 H13B 109.5 . . ?
C12 C13 H13C 109.5 . . ?
H13A C13 H13C 109.5 . . ?
H13B C13 H13C 109.5 . . ?
C12 C14 H14A 109.5 . . ?
C12 C14 H14B 109.5 . . ?
H14A C14 H14B 109.5 . . ?
C12 C14 H14C 109.5 . . ?
H14A C14 H14C 109.5 . . ?
H14B C14 H14C 109.5 . . ?
C16 C15 C17 108.7(9) . . ?
C16 C15 C11 111.7(9) . . ?
C17 C15 C11 111.8(9) . . ?
C16 C15 H15A 108.1 . . ?
C17 C15 H15A 108.1 . . ?
C11 C15 H15A 108.1 . . ?
C15 C16 H16A 109.5 . . ?
C15 C16 H16B 109.5 . . ?
H16A C16 H16B 109.5 . . ?
C15 C16 H16C 109.5 . . ?
H16A C16 H16C 109.5 . . ?
H16B C16 H16C 109.5 . . ?
C15 C17 H17A 109.5 . . ?
C15 C17 H17B 109.5 . . ?
H17A C17 H17B 109.5 . . ?
C15 C17 H17C 109.5 . . ?
H17A C17 H17C 109.5 . . ?
H17B C17 H17C 109.5 . . ?
C19 C18 C23 120.5(10) . . ?
C19 C18 N1 121.2(9) . . ?
C23 C18 N1 118.3(9) . . ?
C20 C19 C18 119.3(11) . . ?
C20 C19 C24 119.3(10) . . ?
C18 C19 C24 121.4(9) . . ?
C21 C20 C19 121.0(11) . . ?
C21 C20 H20A 119.5 . . ?
C19 C20 H20A 119.5 . . ?
C22 C21 C20 119.2(11) . . ?
C22 C21 H21A 120.4 . . ?
C20 C21 H21A 120.4 . . ?
C21 C22 C23 121.6(11) . . ?
C21 C22 H22A 119.2 . . ?
C23 C22 H22A 119.2 . . ?
C22 C23 C18 118.5(10) . . ?
C22 C23 C27 118.7(10) . . ?
C18 C23 C27 122.7(9) . . ?
C25 C24 C26 107.4(9) . . ?
C25 C24 C19 113.7(10) . . ?
C26 C24 C19 109.2(9) . . ?
C25 C24 H24A 108.8 . . ?
C26 C24 H24A 108.8 . . ?
C19 C24 H24A 108.8 . . ?
C24 C25 H25A 109.5 . . ?
C24 C25 H25B 109.5 . . ?
H25A C25 H25B 109.5 . . ?
C24 C25 H25C 109.5 . . ?
H25A C25 H25C 109.5 . . ?
H25B C25 H25C 109.5 . . ?
C24 C26 H26A 109.5 . . ?
C24 C26 H26B 109.5 . . ?
H26A C26 H26B 109.5 . . ?
C24 C26 H26C 109.5 . . ?
H26A C26 H26C 109.5 . . ?
H26B C26 H26C 109.5 . . ?
C23 C27 C29 111.3(9) . . ?
C23 C27 C28 111.8(9) . . ?
C29 C27 C28 107.1(9) . . ?
C23 C27 H27A 108.9 . . ?
C29 C27 H27A 108.9 . . ?
C28 C27 H27A 108.9 . . ?
C27 C28 H28A 109.5 . . ?
C27 C28 H28B 109.5 . . ?
H28A C28 H28B 109.5 . . ?
C27 C28 H28C 109.5 . . ?
H28A C28 H28C 109.5 . . ?
H28B C28 H28C 109.5 . . ?
C27 C29 H29A 109.5 . . ?
C27 C29 H29B 109.5 . . ?
H29A C29 H29B 109.5 . . ?
C27 C29 H29C 109.5 . . ?
H29A C29 H29C 109.5 . . ?
H29B C29 H29C 109.5 . . ?
C31 C30 H30A 109.5 . . ?
C31 C30 H30B 109.5 . . ?
H30A C30 H30B 109.5 . . ?
C31 C30 H30C 109.5 . . ?
H30A C30 H30C 109.5 . . ?
H30B C30 H30C 109.5 . . ?
N3 C31 C32 123.8(9) . . ?
N3 C31 C30 120.2(8) . . ?
C32 C31 C30 116.1(9) . . ?
C33 C32 C31 129.9(10) . . ?
C33 C32 H32A 115.0 . . ?
C31 C32 H32A 115.0 . . ?
N4 C33 C32 125.7(9) . . ?
N4 C33 C34 121.2(9) . . ?
C32 C33 C34 113.0(9) . . ?
C33 C34 H34A 109.5 . . ?
C33 C34 H34B 109.5 . . ?
H34A C34 H34B 109.5 . . ?
C33 C34 H34C 109.5 . . ?
H34A C34 H34C 109.5 . . ?
H34B C34 H34C 109.5 . . ?
C36 C35 C40 122.1(11) . . ?
C36 C35 N4 119.3(11) . . ?
C40 C35 N4 118.5(10) . . ?
C35 C36 C37 117.3(13) . . ?
C35 C36 C41 123.3(11) . . ?
C37 C36 C41 119.4(12) . . ?
C38 C37 C36 120.0(13) . . ?
C38 C37 H37A 120.0 . . ?
C36 C37 H37A 120.0 . . ?
C37 C38 C39 122.7(13) . . ?
C37 C38 H38A 118.7 . . ?
C39 C38 H38A 118.7 . . ?
C40 C39 C38 118.6(14) . . ?
C40 C39 H39A 120.7 . . ?
C38 C39 H39A 120.7 . . ?
C39 C40 C35 119.1(13) . . ?
C39 C40 C44 118.3(13) . . ?
C35 C40 C44 122.5(10) . . ?
C42 C41 C36 112.0(13) . . ?
C42 C41 C43 109.0(13) . . ?
C36 C41 C43 115.4(12) . . ?
C42 C41 H41A 106.6 . . ?
C36 C41 H41A 106.6 . . ?
C43 C41 H41A 106.6 . . ?
C41 C42 H42A 109.5 . . ?
C41 C42 H42B 109.5 . . ?
H42A C42 H42B 109.5 . . ?
C41 C42 H42C 109.5 . . ?
H42A C42 H42C 109.5 . . ?
H42B C42 H42C 109.5 . . ?
C41 C43 H43A 109.5 . . ?
C41 C43 H43B 109.5 . . ?
H43A C43 H43B 109.5 . . ?
C41 C43 H43C 109.5 . . ?
H43A C43 H43C 109.5 . . ?
H43B C43 H43C 109.5 . . ?
C40 C44 C46 110.5(12) . . ?
C40 C44 C45 111.3(11) . . ?
C46 C44 C45 110.8(10) . . ?
C40 C44 H44A 108.0 . . ?
C46 C44 H44A 108.0 . . ?
C45 C44 H44A 108.0 . . ?
C44 C45 H45A 109.5 . . ?
C44 C45 H45B 109.5 . . ?
H45A C45 H45B 109.5 . . ?
C44 C45 H45C 109.5 . . ?
H45A C45 H45C 109.5 . . ?
H45B C45 H45C 109.5 . . ?
C44 C46 H46A 109.5 . . ?
C44 C46 H46B 109.5 . . ?
H46A C46 H46B 109.5 . . ?
C44 C46 H46C 109.5 . . ?
H46A C46 H46C 109.5 . . ?
H46B C46 H46C 109.5 . . ?
C48 C47 C52 122.7(9) . . ?
C48 C47 N3 120.8(9) . . ?
C52 C47 N3 116.2(9) . . ?
C49 C48 C47 116.2(10) . . ?
C49 C48 C53 120.9(10) . . ?
C47 C48 C53 122.9(8) . . ?
C48 C49 C50 123.8(11) . . ?
C48 C49 H49A 118.1 . . ?
C50 C49 H49A 118.1 . . ?
C51 C50 C49 118.6(11) . . ?
C51 C50 H50A 120.7 . . ?
C49 C50 H50A 120.7 . . ?
C50 C51 C52 121.8(11) . . ?
C50 C51 H51A 119.1 . . ?
C52 C51 H51A 119.1 . . ?
C51 C52 C47 116.9(11) . . ?
C51 C52 C56 120.9(10) . . ?
C47 C52 C56 122.2(9) . . ?
C48 C53 C54 110.0(8) . . ?
C48 C53 C55 112.5(9) . . ?
C54 C53 C55 108.1(9) . . ?
C48 C53 H53A 108.7 . . ?
C54 C53 H53A 108.7 . . ?
C55 C53 H53A 108.7 . . ?
C53 C54 H54A 109.5 . . ?
C53 C54 H54B 109.5 . . ?
H54A C54 H54B 109.5 . . ?
C53 C54 H54C 109.5 . . ?
H54A C54 H54C 109.5 . . ?
H54B C54 H54C 109.5 . . ?
C53 C55 H55A 109.5 . . ?
C53 C55 H55B 109.5 . . ?
H55A C55 H55B 109.5 . . ?
C53 C55 H55C 109.5 . . ?
H55A C55 H55C 109.5 . . ?
H55B C55 H55C 109.5 . . ?
C52 C56 C58 110.9(10) . . ?
C52 C56 C57 113.3(9) . . ?
C58 C56 C57 110.8(10) . . ?
C52 C56 H56A 107.2 . . ?
C58 C56 H56A 107.2 . . ?
C57 C56 H56A 107.2 . . ?
C56 C57 H57A 109.5 . . ?
C56 C57 H57B 109.5 . . ?
H57A C57 H57B 109.5 . . ?
C56 C57 H57C 109.5 . . ?
H57A C57 H57C 109.5 . . ?
H57B C57 H57C 109.5 . . ?
C56 C58 H58A 109.5 . . ?
C56 C58 H58B 109.5 . . ?
H58A C58 H58B 109.5 . . ?
C56 C58 H58C 109.5 . . ?
H58A C58 H58C 109.5 . . ?
H58B C58 H58C 109.5 . . ?
C60 C59 O1 102.0(9) . . ?
C60 C59 H59A 111.4 . . ?
O1 C59 H59A 111.4 . . ?
C60 C59 H59B 111.4 . . ?
O1 C59 H59B 111.4 . . ?
H59A C59 H59B 109.2 . . ?
C59 C60 C61 108.0(11) . . ?
C59 C60 H60A 110.1 . . ?
C61 C60 H60A 110.1 . . ?
C59 C60 H60B 110.1 . . ?
C61 C60 H60B 110.1 . . ?
H60A C60 H60B 108.4 . . ?
C60 C61 C62 102.2(9) . . ?
C60 C61 H61A 111.3 . . ?
C62 C61 H61A 111.3 . . ?
C60 C61 H61B 111.3 . . ?
C62 C61 H61B 111.3 . . ?
H61A C61 H61B 109.2 . . ?
O1 C62 C61 103.9(8) . . ?
O1 C62 H62A 111.0 . . ?
C61 C62 H62A 111.0 . . ?
O1 C62 H62B 111.0 . . ?
C61 C62 H62B 111.0 . . ?
H62A C62 H62B 109.0 . . ?
C102 C101 H10B 109.5 . . ?
C102 C101 H10C 109.5 . . ?
H10B C101 H10C 109.5 . . ?
C102 C101 H10D 109.5 . . ?
H10B C101 H10D 109.5 . . ?
H10C C101 H10D 109.5 . . ?
N101 C102 C103 126.8(9) . . ?
N101 C102 C101 120.3(9) . . ?
C103 C102 C101 112.8(9) . . ?
C104 C103 C102 126.0(9) . . ?
C104 C103 H10E 117.0 . . ?
C102 C103 H10E 117.0 . . ?
N102 C104 C103 124.2(8) . . ?
N102 C104 C105 120.8(9) . . ?
C103 C104 C105 115.0(9) . . ?
C104 C105 H10F 109.5 . . ?
C104 C105 H10G 109.5 . . ?
H10F C105 H10G 109.5 . . ?
C104 C105 H10H 109.5 . . ?
H10F C105 H10H 109.5 . . ?
H10G C105 H10H 109.5 . . ?
C111 C106 C107 121.4(9) . . ?
C111 C106 N102 120.6(8) . . ?
C107 C106 N102 117.8(8) . . ?
C108 C107 C106 115.6(10) . . ?
C108 C107 C115 124.4(10) . . ?
C106 C107 C115 119.7(9) . . ?
C107 C108 C109 122.6(12) . . ?
C107 C108 H10I 118.7 . . ?
C109 C108 H10I 118.7 . . ?
C110 C109 C108 120.8(11) . . ?
C110 C109 H10J 119.6 . . ?
C108 C109 H10J 119.6 . . ?
C109 C110 C111 121.0(11) . . ?
C109 C110 H11A 119.5 . . ?
C111 C110 H11A 119.5 . . ?
C110 C111 C106 118.6(10) . . ?
C110 C111 C112 118.2(10) . . ?
C106 C111 C112 123.2(9) . . ?
C113 C112 C111 113.6(9) . . ?
C113 C112 C114 108.5(8) . . ?
C111 C112 C114 110.4(9) . . ?
C113 C112 H11B 108.0 . . ?
C111 C112 H11B 108.0 . . ?
C114 C112 H11B 108.0 . . ?
C112 C113 H11C 109.5 . . ?
C112 C113 H11D 109.5 . . ?
H11C C113 H11D 109.5 . . ?
C112 C113 H11E 109.5 . . ?
H11C C113 H11E 109.5 . . ?
H11D C113 H11E 109.5 . . ?
C112 C114 H11F 109.5 . . ?
C112 C114 H11G 109.5 . . ?
H11F C114 H11G 109.5 . . ?
C112 C114 H11H 109.5 . . ?
H11F C114 H11H 109.5 . . ?
H11G C114 H11H 109.5 . . ?
C107 C115 C116 112.0(9) . . ?
C107 C115 C117 111.0(9) . . ?
C116 C115 C117 107.4(9) . . ?
C107 C115 H11I 108.8 . . ?
C116 C115 H11I 108.8 . . ?
C117 C115 H11I 108.8 . . ?
C115 C116 H11J 109.5 . . ?
C115 C116 H11K 109.5 . . ?
H11J C116 H11K 109.5 . . ?
C115 C116 H11L 109.5 . . ?
H11J C116 H11L 109.5 . . ?
H11K C116 H11L 109.5 . . ?
C115 C117 H11M 109.5 . . ?
C115 C117 H11N 109.5 . . ?
H11M C117 H11N 109.5 . . ?
C115 C117 H11O 109.5 . . ?
H11M C117 H11O 109.5 . . ?
H11N C117 H11O 109.5 . . ?
C119 C118 C123 120.4(9) . . ?
C119 C118 N101 120.3(9) . . ?
C123 C118 N101 119.4(9) . . ?
C120 C119 C118 118.8(10) . . ?
C120 C119 C124 118.4(10) . . ?
C118 C119 C124 122.7(9) . . ?
C119 C120 C121 121.2(12) . . ?
C119 C120 H12B 119.4 . . ?
C121 C120 H12B 119.4 . . ?
C122 C121 C120 118.7(11) . . ?
C122 C121 H12C 120.7 . . ?
C120 C121 H12C 120.7 . . ?
C123 C122 C121 122.1(12) . . ?
C123 C122 H12D 119.0 . . ?
C121 C122 H12D 119.0 . . ?
C122 C123 C118 118.9(11) . . ?
C122 C123 C127 118.4(10) . . ?
C118 C123 C127 122.7(9) . . ?
C119 C124 C126 112.8(9) . . ?
C119 C124 C125 114.2(9) . . ?
C126 C124 C125 109.2(9) . . ?
C119 C124 H12E 106.7 . . ?
C126 C124 H12E 106.7 . . ?
C125 C124 H12E 106.7 . . ?
C124 C125 H12F 109.5 . . ?
C124 C125 H12G 109.5 . . ?
H12F C125 H12G 109.5 . . ?
C124 C125 H12H 109.5 . . ?
H12F C125 H12H 109.5 . . ?
H12G C125 H12H 109.5 . . ?
C124 C126 H12I 109.5 . . ?
C124 C126 H12J 109.5 . . ?
H12I C126 H12J 109.5 . . ?
C124 C126 H12K 109.5 . . ?
H12I C126 H12K 109.5 . . ?
H12J C126 H12K 109.5 . . ?
C129 C127 C123 112.8(9) . . ?
C129 C127 C128 108.5(10) . . ?
C123 C127 C128 111.5(10) . . ?
C129 C127 H12L 108.0 . . ?
C123 C127 H12L 108.0 . . ?
C128 C127 H12L 108.0 . . ?
C127 C128 H12M 109.5 . . ?
C127 C128 H12N 109.5 . . ?
H12M C128 H12N 109.5 . . ?
C127 C128 H12O 109.5 . . ?
H12M C128 H12O 109.5 . . ?
H12N C128 H12O 109.5 . . ?
C127 C129 H12P 109.5 . . ?
C127 C129 H12Q 109.5 . . ?
H12P C129 H12Q 109.5 . . ?
C127 C129 H12R 109.5 . . ?
H12P C129 H12R 109.5 . . ?
H12Q C129 H12R 109.5 . . ?
C131 C130 H13D 109.5 . . ?
C131 C130 H13E 109.5 . . ?
H13D C130 H13E 109.5 . . ?
C131 C130 H13F 109.5 . . ?
H13D C130 H13F 109.5 . . ?
H13E C130 H13F 109.5 . . ?
N103 C131 C132 123.0(9) . . ?
N103 C131 C130 120.8(10) . . ?
C132 C131 C130 116.2(9) . . ?
C133 C132 C131 132.8(9) . . ?
C133 C132 H13G 113.6 . . ?
C131 C132 H13G 113.6 . . ?
N104 C133 C132 121.3(9) . . ?
N104 C133 C134 120.3(10) . . ?
C132 C133 C134 118.3(9) . . ?
C133 C134 H13H 109.5 . . ?
C133 C134 H13I 109.5 . . ?
H13H C134 H13I 109.5 . . ?
C133 C134 H13J 109.5 . . ?
H13H C134 H13J 109.5 . . ?
H13I C134 H13J 109.5 . . ?
C136 C135 C140 121.8(10) . . ?
C136 C135 N104 120.6(9) . . ?
C140 C135 N104 117.6(9) . . ?
C135 C136 C137 117.9(10) . . ?
C135 C136 C141 122.7(10) . . ?
C137 C136 C141 119.4(10) . . ?
C138 C137 C136 122.2(11) . . ?
C138 C137 H13K 118.9 . . ?
C136 C137 H13K 118.9 . . ?
C139 C138 C137 118.0(11) . . ?
C139 C138 H13L 121.0 . . ?
C137 C138 H13L 121.0 . . ?
C138 C139 C140 122.7(11) . . ?
C138 C139 H13M 118.7 . . ?
C140 C139 H13M 118.7 . . ?
C135 C140 C139 117.4(10) . . ?
C135 C140 C144 123.4(9) . . ?
C139 C140 C144 119.3(10) . . ?
C142 C141 C143 110.8(11) . . ?
C142 C141 C136 113.3(10) . . ?
C143 C141 C136 112.6(10) . . ?
C142 C141 H14D 106.5 . . ?
C143 C141 H14D 106.5 . . ?
C136 C141 H14D 106.5 . . ?
C141 C142 H42D 109.5 . . ?
C141 C142 H42E 109.5 . . ?
H42D C142 H42E 109.5 . . ?
C141 C142 H42F 109.5 . . ?
H42D C142 H42F 109.5 . . ?
H42E C142 H42F 109.5 . . ?
C141 C143 H14E 109.5 . . ?
C141 C143 H14F 109.5 . . ?
H14E C143 H14F 109.5 . . ?
C141 C143 H14G 109.5 . . ?
H14E C143 H14G 109.5 . . ?
H14F C143 H14G 109.5 . . ?
C140 C144 C145 112.6(9) . . ?
C140 C144 C146 112.9(10) . . ?
C145 C144 C146 109.1(9) . . ?
C140 C144 H14H 107.3 . . ?
C145 C144 H14H 107.3 . . ?
C146 C144 H14H 107.3 . . ?
C144 C145 H14I 109.5 . . ?
C144 C145 H14J 109.5 . . ?
H14I C145 H14J 109.5 . . ?
C144 C145 H14K 109.5 . . ?
H14I C145 H14K 109.5 . . ?
H14J C145 H14K 109.5 . . ?
C144 C146 H14L 109.5 . . ?
C144 C146 H14M 109.5 . . ?
H14L C146 H14M 109.5 . . ?
C144 C146 H14N 109.5 . . ?
H14L C146 H14N 109.5 . . ?
H14M C146 H14N 109.5 . . ?
C152 C147 C148 122.4(10) . . ?
C152 C147 N103 118.3(9) . . ?
C148 C147 N103 119.3(10) . . ?
C149 C148 C147 116.3(11) . . ?
C149 C148 C153 119.9(11) . . ?
C147 C148 C153 123.6(10) . . ?
C150 C149 C148 121.8(12) . . ?
C150 C149 H14O 119.1 . . ?
C148 C149 H14O 119.1 . . ?
C149 C150 C151 119.6(12) . . ?
C149 C150 H15B 120.2 . . ?
C151 C150 H15B 120.2 . . ?
C152 C151 C150 121.6(12) . . ?
C152 C151 H15C 119.2 . . ?
C150 C151 H15C 119.2 . . ?
C151 C152 C147 118.3(11) . . ?
C151 C152 C156 119.7(11) . . ?
C147 C152 C156 122.0(9) . . ?
C148 C153 C154 113.3(9) . . ?
C148 C153 C155 110.2(9) . . ?
C154 C153 C155 109.5(9) . . ?
C148 C153 H15D 107.9 . . ?
C154 C153 H15D 107.9 . . ?
C155 C153 H15D 107.9 . . ?
C153 C154 H15E 109.5 . . ?
C153 C154 H15F 109.5 . . ?
H15E C154 H15F 109.5 . . ?
C153 C154 H15G 109.5 . . ?
H15E C154 H15G 109.5 . . ?
H15F C154 H15G 109.5 . . ?
C153 C155 H15H 109.5 . . ?
C153 C155 H15I 109.5 . . ?
H15H C155 H15I 109.5 . . ?
C153 C155 H15J 109.5 . . ?
H15H C155 H15J 109.5 . . ?
H15I C155 H15J 109.5 . . ?
C157 C156 C152 115.2(10) . . ?
C157 C156 C158 109.5(10) . . ?
C152 C156 C158 110.9(9) . . ?
C157 C156 H15K 106.9 . . ?
C152 C156 H15K 106.9 . . ?
C158 C156 H15K 106.9 . . ?
C156 C157 H15L 109.5 . . ?
C156 C157 H15M 109.5 . . ?
H15L C157 H15M 109.5 . . ?
C156 C157 H15N 109.5 . . ?
H15L C157 H15N 109.5 . . ?
H15M C157 H15N 109.5 . . ?
C156 C158 H15O 109.5 . . ?
C156 C158 H15P 109.5 . . ?
H15O C158 H15P 109.5 . . ?
C156 C158 H15Q 109.5 . . ?
H15O C158 H15Q 109.5 . . ?
H15P C158 H15Q 109.5 . . ?
C160 C159 O101 111.4(10) . . ?
C160 C159 H15R 124.3 . . ?
O101 C159 H15R 124.3 . . ?
C159 C160 C161 106.2(12) . . ?
C159 C160 H16D 126.9 . . ?
C161 C160 H16D 126.9 . . ?
C160 C161 C162 105.7(10) . . ?
C160 C161 H16E 110.6 . . ?
C162 C161 H16E 110.6 . . ?
C160 C161 H16F 110.6 . . ?
C162 C161 H16F 110.6 . . ?
H16E C161 H16F 108.7 . . ?
O101 C162 C161 105.2(8) . . ?
O101 C162 H16G 110.7 . . ?
C161 C162 H16G 110.7 . . ?
O101 C162 H16H 110.7 . . ?
C161 C162 H16H 110.7 . . ?
H16G C162 H16H 108.8 . . ?
C207 C201 C202 118.2(17) . . ?
C207 C201 C206 124.8(17) . . ?
C202 C201 C206 117.0(15) . . ?
C203 C202 C201 119.9(16) . . ?
C203 C202 H20B 120.0 . . ?
C201 C202 H20B 120.0 . . ?
C202 C203 C204 129.4(17) . . ?
C202 C203 H20C 115.3 . . ?
C204 C203 H20C 115.3 . . ?
C203 C204 C205 106.3(15) . . ?
C203 C204 H20D 110.5 . . ?
C205 C204 H20D 110.5 . . ?
C203 C204 H20E 110.5 . . ?
C205 C204 H20E 110.5 . . ?
H20D C204 H20E 108.7 . . ?
C206 C205 C204 127.2(17) . . ?
C206 C205 H20F 116.4 . . ?
C204 C205 H20F 116.4 . . ?
C205 C206 C201 119.8(16) . . ?
C205 C206 H20G 120.1 . . ?
C201 C206 H20G 120.1 . . ?
C201 C207 H20H 109.5 . . ?
C201 C207 H20I 109.5 . . ?
H20H C207 H20I 109.5 . . ?
C201 C207 H20J 109.5 . . ?
H20H C207 H20J 109.5 . . ?
H20I C207 H20J 109.5 . . ?
C302 C301 C307 128(2) . . ?
C302 C301 C306 118(2) . . ?
C307 C301 C306 114(2) . . ?
C301 C302 C303 129(2) . . ?
C301 C302 H302 115.7 . . ?
C303 C302 H302 115.7 . . ?
C304 C303 C302 118(2) . . ?
C304 C303 H30D 121.2 . . ?
C302 C303 H30D 121.2 . . ?
C303 C304 C305 121(2) . . ?
C303 C304 H30E 119.7 . . ?
C305 C304 H30E 119.7 . . ?
C306 C305 C304 115(2) . . ?
C306 C305 H30F 122.3 . . ?
C304 C305 H30F 122.3 . . ?
C305 C306 C301 120(2) . . ?
C305 C306 H30G 120.1 . . ?
C301 C306 H30G 120.1 . . ?
C301 C307 H30H 109.5 . . ?
C301 C307 H30I 109.5 . . ?
H30H C307 H30I 109.5 . . ?
C301 C307 H30J 109.5 . . ?
H30H C307 H30J 109.5 . . ?
H30I C307 H30J 109.5 . . ?
C406 C401 C402 121.5(16) . . ?
C406 C401 C407 126.1(14) . . ?
C402 C401 C407 112.4(15) . . ?
C401 C402 C403 115.0(18) . . ?
C401 C402 H40A 122.5 . . ?
C403 C402 H40A 122.5 . . ?
C404 C403 C402 123.6(19) . . ?
C404 C403 H40B 118.2 . . ?
C402 C403 H40B 118.2 . . ?
C405 C404 C403 117.6(17) . . ?
C405 C404 H40C 121.2 . . ?
C403 C404 H40C 121.2 . . ?
C404 C405 C406 121.3(16) . . ?
C404 C405 H40D 119.3 . . ?
C406 C405 H40D 119.3 . . ?
C401 C406 C405 120.7(14) . . ?
C401 C406 H40E 119.6 . . ?
C405 C406 H40E 119.6 . . ?
C401 C407 H40F 109.5 . . ?
C401 C407 H40G 109.5 . . ?
H40F C407 H40G 109.5 . . ?
C401 C407 H40H 109.5 . . ?
H40F C407 H40H 109.5 . . ?
H40G C407 H40H 109.5 . . ?
C502 C501 C506 120.0 . . ?
C502 C501 C507 120.0(6) . . ?
C506 C501 C507 117.8(6) . . ?
C501 C502 C503 120.0 . . ?
C504 C503 C502 120.0 . . ?
C505 C504 C503 120.0 . . ?
C505 C504 C57A 118.5(6) . . ?
C503 C504 C57A 121.4(6) . . ?
C504 C505 C506 120.0 . . ?
C505 C506 C501 120.0 . . ?
C602 C601 C606 120.0 . . ?
C602 C601 C601 167.7(13) . 3_666 ?
C606 C601 C601 70.8(11) . 3_666 ?
C602 C601 C606 123.1(17) . 3_666 ?
C606 C601 C606 116.5(16) . 3_666 ?
C601 C601 C606 45.8(9) 3_666 3_666 ?
C603 C602 C601 120.0 . . ?
C604 C603 C602 120.0 . . ?
C603 C604 C605 120.0 . . ?
C606 C605 C604 120.0 . . ?
C605 C606 C601 120.0 . . ?
C605 C606 C601 173.2(7) . 3_666 ?
C601 C606 C601 63.5(11) . 3_666 ?
C705 C701 C702 128.8 . . ?
C705 C701 C704 64.4(10) . 3_565 ?
C702 C701 C704 71.6(13) . 3_565 ?
C701 C702 C703 114.5 . . ?
C701 C702 C704 63.0(14) . 3_565 ?
C703 C702 C704 53.4(13) . 3_565 ?
C704 C703 C704 40.5(13) . 3_565 ?
C704 C703 C702 107.3 . . ?
C704 C703 C702 67.1(13) 3_565 . ?
C704 C703 C705 61.6(14) . 3_565 ?
C704 C703 C705 101.8(19) 3_565 3_565 ?
C702 C703 C705 168.8(15) . 3_565 ?
C704 C704 C703 80.2(18) 3_565 . ?
C704 C704 C703 59(2) 3_565 3_565 ?
C703 C704 C703 139.5(14) . 3_565 ?
C704 C704 C705 151(2) 3_565 3_565 ?
C703 C704 C705 71.2(14) . 3_565 ?
C703 C704 C705 149(3) 3_565 3_565 ?
C704 C704 C701 162(3) 3_565 3_565 ?
C703 C704 C701 116.9(18) . 3_565 ?
C703 C704 C701 103.4(17) 3_565 3_565 ?
C705 C704 C701 47.2(11) 3_565 3_565 ?
C704 C704 C702 118(3) 3_565 3_565 ?
C703 C704 C702 160.2(16) . 3_565 ?
C703 C704 C702 59.5(13) 3_565 3_565 ?
C705 C704 C702 89.4(18) 3_565 3_565 ?
C701 C704 C702 45.4(9) 3_565 3_565 ?
C701 C705 C704 68.4(10) . 3_565 ?
C701 C705 C703 114.1(10) . 3_565 ?
C704 C705 C703 47.2(12) 3_565 3_565 ?

loop_
_geom_bond_atom_site_label_1
_geom_bond_atom_site_label_2
_geom_bond_distance
_geom_bond_site_symmetry_2
_geom_bond_publ_flag
Sm1 N2 2.357(7) . ?
Sm1 N1 2.390(8) . ?
Sm1 O1 2.434(7) . ?
Sm1 Cl2 2.719(3) . ?
Sm1 Cl3 2.748(3) . ?
Sm1 Cl1 2.768(3) . ?
Sm1 Sm2 3.9199(7) . ?
Sm2 N3 2.362(8) . ?
Sm2 N4 2.372(8) . ?
Sm2 Cl4 2.605(3) . ?
Sm2 Cl1 2.808(3) . ?
Sm2 Cl3 2.815(2) . ?
Sm2 Cl2 2.834(3) . ?
Sm11 N102 2.382(7) . ?
Sm11 N101 2.392(8) . ?
Sm11 O101 2.400(7) . ?
Sm11 Cl13 2.717(3) . ?
Sm11 Cl11 2.748(3) . ?
Sm11 Cl12 2.767(3) . ?
Sm11 Sm12 3.9309(7) . ?
Sm12 N103 2.371(8) . ?
Sm12 N104 2.394(7) . ?
Sm12 Cl14 2.614(3) . ?
Sm12 Cl11 2.812(3) . ?
Sm12 Cl12 2.819(2) . ?
Sm12 Cl13 2.825(3) . ?
O1 C62 1.460(10) . ?
O1 C59 1.492(12) . ?
O101 C159 1.449(12) . ?
O101 C162 1.486(11) . ?
N1 C2 1.364(11) . ?
N1 C18 1.442(12) . ?
N2 C4 1.365(11) . ?
N2 C6 1.459(12) . ?
N3 C31 1.347(11) . ?
N3 C47 1.459(11) . ?
N4 C33 1.333(12) . ?
N4 C35 1.452(12) . ?
N101 C102 1.341(11) . ?
N101 C118 1.446(11) . ?
N102 C104 1.328(11) . ?
N102 C106 1.463(11) . ?
N103 C131 1.351(12) . ?
N103 C147 1.457(12) . ?
N104 C133 1.341(11) . ?
N104 C135 1.466(12) . ?
C1 C2 1.508(12) . ?
C1 H1A 0.9800 . ?
C1 H1B 0.9800 . ?
C1 H1C 0.9800 . ?
C2 C3 1.366(13) . ?
C3 C4 1.387(13) . ?
C3 H3A 0.9500 . ?
C4 C5 1.535(12) . ?
C5 H5A 0.9800 . ?
C5 H5B 0.9800 . ?
C5 H5C 0.9800 . ?
C6 C7 1.385(13) . ?
C6 C11 1.396(13) . ?
C7 C8 1.412(14) . ?
C7 C12 1.517(13) . ?
C8 C9 1.390(15) . ?
C8 H8A 0.9500 . ?
C9 C10 1.368(16) . ?
C9 H9A 0.9500 . ?
C10 C11 1.365(14) . ?
C10 H10A 0.9500 . ?
C11 C15 1.548(14) . ?
C12 C13 1.528(13) . ?
C12 C14 1.546(13) . ?
C12 H12A 1.0000 . ?
C13 H13A 0.9800 . ?
C13 H13B 0.9800 . ?
C13 H13C 0.9800 . ?
C14 H14A 0.9800 . ?
C14 H14B 0.9800 . ?
C14 H14C 0.9800 . ?
C15 C16 1.515(14) . ?
C15 C17 1.541(13) . ?
C15 H15A 1.0000 . ?
C16 H16A 0.9800 . ?
C16 H16B 0.9800 . ?
C16 H16C 0.9800 . ?
C17 H17A 0.9800 . ?
C17 H17B 0.9800 . ?
C17 H17C 0.9800 . ?
C18 C19 1.390(13) . ?
C18 C23 1.396(14) . ?
C19 C20 1.382(14) . ?
C19 C24 1.545(14) . ?
C20 C21 1.380(15) . ?
C20 H20A 0.9500 . ?
C21 C22 1.377(15) . ?
C21 H21A 0.9500 . ?
C22 C23 1.384(14) . ?
C22 H22A 0.9500 . ?
C23 C27 1.520(14) . ?
C24 C25 1.513(14) . ?
C24 C26 1.541(14) . ?
C24 H24A 1.0000 . ?
C25 H25A 0.9800 . ?
C25 H25B 0.9800 . ?
C25 H25C 0.9800 . ?
C26 H26A 0.9800 . ?
C26 H26B 0.9800 . ?
C26 H26C 0.9800 . ?
C27 C29 1.536(13) . ?
C27 C28 1.548(14) . ?
C27 H27A 1.0000 . ?
C28 H28A 0.9800 . ?
C28 H28B 0.9800 . ?
C28 H28C 0.9800 . ?
C29 H29A 0.9800 . ?
C29 H29B 0.9800 . ?
C29 H29C 0.9800 . ?
C30 C31 1.521(12) . ?
C30 H30A 0.9800 . ?
C30 H30B 0.9800 . ?
C30 H30C 0.9800 . ?
C31 C32 1.412(12) . ?
C32 C33 1.391(13) . ?
C32 H32A 0.9500 . ?
C33 C34 1.549(13) . ?
C34 H34A 0.9800 . ?
C34 H34B 0.9800 . ?
C34 H34C 0.9800 . ?
C35 C36 1.386(15) . ?
C35 C40 1.423(15) . ?
C36 C37 1.425(15) . ?
C36 C41 1.505(17) . ?
C37 C38 1.365(18) . ?
C37 H37A 0.9500 . ?
C38 C39 1.397(17) . ?
C38 H38A 0.9500 . ?
C39 C40 1.380(15) . ?
C39 H39A 0.9500 . ?
C40 C44 1.501(17) . ?
C41 C42 1.487(17) . ?
C41 C43 1.565(18) . ?
C41 H41A 1.0000 . ?
C42 H42A 0.9800 . ?
C42 H42B 0.9800 . ?
C42 H42C 0.9800 . ?
C43 H43A 0.9800 . ?
C43 H43B 0.9800 . ?
C43 H43C 0.9800 . ?
C44 C46 1.541(16) . ?
C44 C45 1.545(16) . ?
C44 H44A 1.0000 . ?
C45 H45A 0.9800 . ?
C45 H45B 0.9800 . ?
C45 H45C 0.9800 . ?
C46 H46A 0.9800 . ?
C46 H46B 0.9800 . ?
C46 H46C 0.9800 . ?
C47 C48 1.397(14) . ?
C47 C52 1.410(13) . ?
C48 C49 1.377(13) . ?
C48 C53 1.503(14) . ?
C49 C50 1.386(15) . ?
C49 H49A 0.9500 . ?
C50 C51 1.362(16) . ?
C50 H50A 0.9500 . ?
C51 C52 1.410(13) . ?
C51 H51A 0.9500 . ?
C52 C56 1.512(15) . ?
C53 C54 1.529(13) . ?
C53 C55 1.553(13) . ?
C53 H53A 1.0000 . ?
C54 H54A 0.9800 . ?
C54 H54B 0.9800 . ?
C54 H54C 0.9800 . ?
C55 H55A 0.9800 . ?
C55 H55B 0.9800 . ?
C55 H55C 0.9800 . ?
C56 C58 1.517(15) . ?
C56 C57 1.542(14) . ?
C56 H56A 1.0000 . ?
C57 H57A 0.9800 . ?
C57 H57B 0.9800 . ?
C57 H57C 0.9800 . ?
C58 H58A 0.9800 . ?
C58 H58B 0.9800 . ?
C58 H58C 0.9800 . ?
C59 C60 1.468(16) . ?
C59 H59A 0.9900 . ?
C59 H59B 0.9900 . ?
C60 C61 1.479(15) . ?
C60 H60A 0.9900 . ?
C60 H60B 0.9900 . ?
C61 C62 1.519(14) . ?
C61 H61A 0.9900 . ?
C61 H61B 0.9900 . ?
C62 H62A 0.9900 . ?
C62 H62B 0.9900 . ?
C101 C102 1.524(12) . ?
C101 H10B 0.9800 . ?
C101 H10C 0.9800 . ?
C101 H10D 0.9800 . ?
C102 C103 1.404(12) . ?
C103 C104 1.402(12) . ?
C103 H10E 0.9500 . ?
C104 C105 1.510(12) . ?
C105 H10F 0.9800 . ?
C105 H10G 0.9800 . ?
C105 H10H 0.9800 . ?
C106 C111 1.408(13) . ?
C106 C107 1.463(13) . ?
C107 C108 1.370(14) . ?
C107 C115 1.495(14) . ?
C108 C109 1.410(15) . ?
C108 H10I 0.9500 . ?
C109 C110 1.346(15) . ?
C109 H10J 0.9500 . ?
C110 C111 1.394(13) . ?
C110 H11A 0.9500 . ?
C111 C112 1.521(13) . ?
C112 C113 1.500(14) . ?
C112 C114 1.577(12) . ?
C112 H11B 1.0000 . ?
C113 H11C 0.9800 . ?
C113 H11D 0.9800 . ?
C113 H11E 0.9800 . ?
C114 H11F 0.9800 . ?
C114 H11G 0.9800 . ?
C114 H11H 0.9800 . ?
C115 C116 1.533(14) . ?
C115 C117 1.552(13) . ?
C115 H11I 1.0000 . ?
C116 H11J 0.9800 . ?
C116 H11K 0.9800 . ?
C116 H11L 0.9800 . ?
C117 H11M 0.9800 . ?
C117 H11N 0.9800 . ?
C117 H11O 0.9800 . ?
C118 C119 1.408(13) . ?
C118 C123 1.409(14) . ?
C119 C120 1.384(14) . ?
C119 C124 1.509(14) . ?
C120 C121 1.398(16) . ?
C120 H12B 0.9500 . ?
C121 C122 1.389(15) . ?
C121 H12C 0.9500 . ?
C122 C123 1.369(14) . ?
C122 H12D 0.9500 . ?
C123 C127 1.529(14) . ?
C124 C126 1.517(14) . ?
C124 C125 1.551(14) . ?
C124 H12E 1.0000 . ?
C125 H12F 0.9800 . ?
C125 H12G 0.9800 . ?
C125 H12H 0.9800 . ?
C126 H12I 0.9800 . ?
C126 H12J 0.9800 . ?
C126 H12K 0.9800 . ?
C127 C129 1.519(14) . ?
C127 C128 1.564(15) . ?
C127 H12L 1.0000 . ?
C128 H12M 0.9800 . ?
C128 H12N 0.9800 . ?
C128 H12O 0.9800 . ?
C129 H12P 0.9800 . ?
C129 H12Q 0.9800 . ?
C129 H12R 0.9800 . ?
C130 C131 1.506(13) . ?
C130 H13D 0.9800 . ?
C130 H13E 0.9800 . ?
C130 H13F 0.9800 . ?
C131 C132 1.409(14) . ?
C132 C133 1.392(13) . ?
C132 H13G 0.9500 . ?
C133 C134 1.448(13) . ?
C134 H13H 0.9800 . ?
C134 H13I 0.9800 . ?
C134 H13J 0.9800 . ?
C135 C136 1.388(14) . ?
C135 C140 1.403(14) . ?
C136 C137 1.410(14) . ?
C136 C141 1.530(15) . ?
C137 C138 1.384(15) . ?
C137 H13K 0.9500 . ?
C138 C139 1.377(14) . ?
C138 H13L 0.9500 . ?
C139 C140 1.407(13) . ?
C139 H13M 0.9500 . ?
C140 C144 1.492(14) . ?
C141 C142 1.498(15) . ?
C141 C143 1.497(15) . ?
C141 H14D 1.0000 . ?
C142 H42D 0.9800 . ?
C142 H42E 0.9800 . ?
C142 H42F 0.9800 . ?
C143 H14E 0.9800 . ?
C143 H14F 0.9800 . ?
C143 H14G 0.9800 . ?
C144 C145 1.522(14) . ?
C144 C146 1.523(13) . ?
C144 H14H 1.0000 . ?
C145 H14I 0.9800 . ?
C145 H14J 0.9800 . ?
C145 H14K 0.9800 . ?
C146 H14L 0.9800 . ?
C146 H14M 0.9800 . ?
C146 H14N 0.9800 . ?
C147 C152 1.390(14) . ?
C147 C148 1.424(14) . ?
C148 C149 1.412(15) . ?
C148 C153 1.504(15) . ?
C149 C150 1.369(16) . ?
C149 H14O 0.9500 . ?
C150 C151 1.401(15) . ?
C150 H15B 0.9500 . ?
C151 C152 1.373(14) . ?
C151 H15C 0.9500 . ?
C152 C156 1.515(14) . ?
C153 C154 1.534(14) . ?
C153 C155 1.537(13) . ?
C153 H15D 1.0000 . ?
C154 H15E 0.9800 . ?
C154 H15F 0.9800 . ?
C154 H15G 0.9800 . ?
C155 H15H 0.9800 . ?
C155 H15I 0.9800 . ?
C155 H15J 0.9800 . ?
C156 C157 1.514(14) . ?
C156 C158 1.552(15) . ?
C156 H15K 1.0000 . ?
C157 H15L 0.9800 . ?
C157 H15M 0.9800 . ?
C157 H15N 0.9800 . ?
C158 H15O 0.9800 . ?
C158 H15P 0.9800 . ?
C158 H15Q 0.9800 . ?
C159 C160 1.389(16) . ?
C159 H15R 0.9500 . ?
C160 C161 1.437(16) . ?
C160 H16D 0.9500 . ?
C161 C162 1.493(15) . ?
C161 H16E 0.9900 . ?
C161 H16F 0.9900 . ?
C162 H16G 0.9900 . ?
C162 H16H 0.9900 . ?
C201 C207 1.354(19) . ?
C201 C202 1.393(19) . ?
C201 C206 1.406(19) . ?
C202 C203 1.315(16) . ?
C202 H20B 0.9500 . ?
C203 C204 1.421(19) . ?
C203 H20C 0.9500 . ?
C204 C205 1.47(2) . ?
C204 H20D 0.9900 . ?
C204 H20E 0.9900 . ?
C205 C206 1.323(18) . ?
C205 H20F 0.9500 . ?
C206 H20G 0.9500 . ?
C207 H20H 0.9800 . ?
C207 H20I 0.9800 . ?
C207 H20J 0.9800 . ?
C301 C302 1.21(3) . ?
C301 C307 1.28(3) . ?
C301 C306 1.43(3) . ?
C302 C303 1.30(3) . ?
C302 H302 0.9500 . ?
C303 C304 1.29(3) . ?
C303 H30D 0.9500 . ?
C304 C305 1.46(3) . ?
C304 H30E 0.9500 . ?
C305 C306 1.32(3) . ?
C305 H30F 0.9500 . ?
C306 H30G 0.9500 . ?
C307 H30H 0.9800 . ?
C307 H30I 0.9800 . ?
C307 H30J 0.9800 . ?
C401 C406 1.295(16) . ?
C401 C402 1.390(19) . ?
C401 C407 1.471(17) . ?
C402 C403 1.42(2) . ?
C402 H40A 0.9500 . ?
C403 C404 1.38(2) . ?
C403 H40B 0.9500 . ?
C404 C405 1.285(17) . ?
C404 H40C 0.9500 . ?
C405 C406 1.442(17) . ?
C405 H40D 0.9500 . ?
C406 H40E 0.9500 . ?
C407 H40F 0.9800 . ?
C407 H40G 0.9800 . ?
C407 H40H 0.9800 . ?
C501 C502 1.3900 . ?
C501 C506 1.3900 . ?
C501 C507 1.534(7) . ?
C502 C503 1.3900 . ?
C503 C504 1.3900 . ?
C504 C505 1.3900 . ?
C504 C57A 1.523(6) . ?
C505 C506 1.3900 . ?
C601 C602 1.3900 . ?
C601 C606 1.3900 . ?
C601 C601 1.74(3) 3_666 ?
C601 C606 1.83(2) 3_666 ?
C602 C603 1.3900 . ?
C603 C604 1.3900 . ?
C604 C605 1.3900 . ?
C605 C606 1.3900 . ?
C606 C601 1.83(2) 3_666 ?
C701 C705 1.2202 . ?
C701 C702 1.2362 . ?
C701 C704 1.55(3) 3_565 ?
C702 C703 1.5408 . ?
C702 C704 1.65(3) 3_565 ?
C703 C704 1.2526 . ?
C703 C704 1.44(3) 3_565 ?
C703 C705 1.61(4) 3_565 ?
C704 C704 0.95(4) 3_565 ?
C704 C703 1.44(4) 3_565 ?
C704 C705 1.50(4) 3_565 ?
C704 C701 1.55(3) 3_565 ?
C704 C702 1.65(3) 3_565 ?
C705 C704 1.50(4) 3_565 ?
C705 C703 1.61(4) 3_565 ?

loop_
_geom_torsion_atom_site_label_1
_geom_torsion_atom_site_label_2
_geom_torsion_atom_site_label_3
_geom_torsion_atom_site_label_4
_geom_torsion
_geom_torsion_site_symmetry_1
_geom_torsion_site_symmetry_2
_geom_torsion_site_symmetry_3
_geom_torsion_site_symmetry_4
_geom_torsion_publ_flag
N2 Sm1 Sm2 N3 -161.5(3) . . . . ?
N1 Sm1 Sm2 N3 -30.8(4) . . . . ?
O1 Sm1 Sm2 N3 87.5(3) . . . . ?
Cl2 Sm1 Sm2 N3 -88.3(2) . . . . ?
Cl3 Sm1 Sm2 N3 30.4(2) . . . . ?
Cl1 Sm1 Sm2 N3 150.2(2) . . . . ?
N2 Sm1 Sm2 N4 -58.1(4) . . . . ?
N1 Sm1 Sm2 N4 72.6(4) . . . . ?
O1 Sm1 Sm2 N4 -169.1(3) . . . . ?
Cl2 Sm1 Sm2 N4 15.1(3) . . . . ?
Cl3 Sm1 Sm2 N4 133.8(3) . . . . ?
Cl1 Sm1 Sm2 N4 -106.4(3) . . . . ?
N2 Sm1 Sm2 Cl4 74.0(3) . . . . ?
N1 Sm1 Sm2 Cl4 -155.3(3) . . . . ?
O1 Sm1 Sm2 Cl4 -37.06(18) . . . . ?
Cl2 Sm1 Sm2 Cl4 147.17(12) . . . . ?
Cl3 Sm1 Sm2 Cl4 -94.12(12) . . . . ?
Cl1 Sm1 Sm2 Cl4 25.65(12) . . . . ?
N2 Sm1 Sm2 Cl1 48.3(3) . . . . ?
N1 Sm1 Sm2 Cl1 179.0(3) . . . . ?
O1 Sm1 Sm2 Cl1 -62.72(19) . . . . ?
Cl2 Sm1 Sm2 Cl1 121.52(13) . . . . ?
Cl3 Sm1 Sm2 Cl1 -119.77(13) . . . . ?
N2 Sm1 Sm2 Cl3 168.1(3) . . . . ?
N1 Sm1 Sm2 Cl3 -61.2(3) . . . . ?
O1 Sm1 Sm2 Cl3 57.05(19) . . . . ?
Cl2 Sm1 Sm2 Cl3 -118.71(13) . . . . ?
Cl1 Sm1 Sm2 Cl3 119.77(13) . . . . ?
N2 Sm1 Sm2 Cl2 -73.2(3) . . . . ?
N1 Sm1 Sm2 Cl2 57.5(3) . . . . ?
O1 Sm1 Sm2 Cl2 175.77(19) . . . . ?
Cl3 Sm1 Sm2 Cl2 118.71(13) . . . . ?
Cl1 Sm1 Sm2 Cl2 -121.52(13) . . . . ?
N102 Sm11 Sm12 N103 -165.0(3) . . . . ?
N101 Sm11 Sm12 N103 -31.2(4) . . . . ?
O101 Sm11 Sm12 N103 84.8(3) . . . . ?
Cl13 Sm11 Sm12 N103 -92.6(2) . . . . ?
Cl11 Sm11 Sm12 N103 25.8(3) . . . . ?
Cl12 Sm11 Sm12 N103 145.7(2) . . . . ?
N102 Sm11 Sm12 N104 -62.2(4) . . . . ?
N101 Sm11 Sm12 N104 71.6(4) . . . . ?
O101 Sm11 Sm12 N104 -172.4(3) . . . . ?
Cl13 Sm11 Sm12 N104 10.3(3) . . . . ?
Cl11 Sm11 Sm12 N104 128.7(3) . . . . ?
Cl12 Sm11 Sm12 N104 -111.4(2) . . . . ?
N102 Sm11 Sm12 Cl14 69.3(3) . . . . ?
N101 Sm11 Sm12 Cl14 -156.9(3) . . . . ?
O101 Sm11 Sm12 Cl14 -40.89(18) . . . . ?
Cl13 Sm11 Sm12 Cl14 141.72(12) . . . . ?
Cl11 Sm11 Sm12 Cl14 -99.85(12) . . . . ?
Cl12 Sm11 Sm12 Cl14 20.09(11) . . . . ?
N102 Sm11 Sm12 Cl11 169.1(3) . . . . ?
N101 Sm11 Sm12 Cl11 -57.0(3) . . . . ?
O101 Sm11 Sm12 Cl11 58.96(18) . . . . ?
Cl13 Sm11 Sm12 Cl11 -118.43(13) . . . . ?
Cl12 Sm11 Sm12 Cl11 119.94(13) . . . . ?
N102 Sm11 Sm12 Cl12 49.2(3) . . . . ?
N101 Sm11 Sm12 Cl12 -177.0(3) . . . . ?
O101 Sm11 Sm12 Cl12 -60.98(18) . . . . ?
Cl13 Sm11 Sm12 Cl12 121.63(12) . . . . ?
Cl11 Sm11 Sm12 Cl12 -119.94(13) . . . . ?
N102 Sm11 Sm12 Cl13 -72.4(3) . . . . ?
N101 Sm11 Sm12 Cl13 61.4(3) . . . . ?
O101 Sm11 Sm12 Cl13 177.39(18) . . . . ?
Cl11 Sm11 Sm12 Cl13 118.43(13) . . . . ?
Cl12 Sm11 Sm12 Cl13 -121.63(12) . . . . ?
N2 Sm1 Cl1 Sm2 -147.4(2) . . . . ?
N1 Sm1 Cl1 Sm2 -173(2) . . . . ?
O1 Sm1 Cl1 Sm2 123.72(16) . . . . ?
Cl2 Sm1 Cl1 Sm2 -39.10(8) . . . . ?
Cl3 Sm1 Cl1 Sm2 39.83(8) . . . . ?
N3 Sm2 Cl1 Sm1 -76.9(4) . . . . ?
N4 Sm2 Cl1 Sm1 108.1(3) . . . . ?
Cl4 Sm2 Cl1 Sm1 -159.72(9) . . . . ?
Cl3 Sm2 Cl1 Sm1 -39.05(8) . . . . ?
Cl2 Sm2 Cl1 Sm1 37.69(8) . . . . ?
N2 Sm1 Cl2 Sm2 133.6(2) . . . . ?
N1 Sm1 Cl2 Sm2 -145.1(2) . . . . ?
O1 Sm1 Cl2 Sm2 -10.1(4) . . . . ?
Cl3 Sm1 Cl2 Sm2 -40.34(8) . . . . ?
Cl1 Sm1 Cl2 Sm2 38.66(8) . . . . ?
N3 Sm2 Cl2 Sm1 117.10(19) . . . . ?
N4 Sm2 Cl2 Sm1 -167.8(2) . . . . ?
Cl4 Sm2 Cl2 Sm1 -81.5(2) . . . . ?
Cl1 Sm2 Cl2 Sm1 -38.49(8) . . . . ?
Cl3 Sm2 Cl2 Sm1 39.82(8) . . . . ?
N2 Sm1 Cl3 Sm2 -97.1(13) . . . . ?
N1 Sm1 Cl3 Sm2 143.1(2) . . . . ?
O1 Sm1 Cl3 Sm2 -127.87(16) . . . . ?
Cl2 Sm1 Cl3 Sm2 40.68(8) . . . . ?
Cl1 Sm1 Cl3 Sm2 -39.71(8) . . . . ?
N3 Sm2 Cl3 Sm1 -155.48(19) . . . . ?
N4 Sm2 Cl3 Sm1 -91.3(4) . . . . ?
Cl4 Sm2 Cl3 Sm1 115.62(9) . . . . ?
Cl1 Sm2 Cl3 Sm1 39.39(8) . . . . ?
Cl2 Sm2 Cl3 Sm1 -39.33(8) . . . . ?
N102 Sm11 Cl11 Sm12 -107.6(13) . . . . ?
N101 Sm11 Cl11 Sm12 145.7(2) . . . . ?
O101 Sm11 Cl11 Sm12 -125.43(16) . . . . ?
Cl13 Sm11 Cl11 Sm12 40.63(8) . . . . ?
Cl12 Sm11 Cl11 Sm12 -39.69(8) . . . . ?
N103 Sm12 Cl11 Sm11 -159.3(2) . . . . ?
N104 Sm12 Cl11 Sm11 -96.0(3) . . . . ?
Cl14 Sm12 Cl11 Sm11 112.87(10) . . . . ?
Cl12 Sm12 Cl11 Sm11 39.21(8) . . . . ?
Cl13 Sm12 Cl11 Sm11 -39.37(8) . . . . ?
N102 Sm11 Cl12 Sm12 -147.82(19) . . . . ?
N101 Sm11 Cl12 Sm12 161.4(18) . . . . ?
O101 Sm11 Cl12 Sm12 123.92(16) . . . . ?
Cl13 Sm11 Cl12 Sm12 -38.79(8) . . . . ?
Cl11 Sm11 Cl12 Sm12 39.58(8) . . . . ?
N103 Sm12 Cl12 Sm11 -82.2(5) . . . . ?
N104 Sm12 Cl12 Sm11 106.4(2) . . . . ?
Cl14 Sm12 Cl12 Sm11 -164.14(9) . . . . ?
Cl11 Sm12 Cl12 Sm11 -38.89(8) . . . . ?
Cl13 Sm12 Cl12 Sm11 37.52(8) . . . . ?
N102 Sm11 Cl13 Sm12 135.18(19) . . . . ?
N101 Sm11 Cl13 Sm12 -143.5(2) . . . . ?
O101 Sm11 Cl13 Sm12 -5.9(4) . . . . ?
Cl11 Sm11 Cl13 Sm12 -40.41(8) . . . . ?
Cl12 Sm11 Cl13 Sm12 38.69(8) . . . . ?
N103 Sm12 Cl13 Sm11 115.1(2) . . . . ?
N104 Sm12 Cl13 Sm11 -171.8(2) . . . . ?
Cl14 Sm12 Cl13 Sm11 -86.71(18) . . . . ?
Cl11 Sm12 Cl13 Sm11 39.92(8) . . . . ?
Cl12 Sm12 Cl13 Sm11 -38.35(8) . . . . ?
N2 Sm1 O1 C62 44.2(7) . . . . ?
N1 Sm1 O1 C62 -32.7(7) . . . . ?
Cl2 Sm1 O1 C62 -169.7(6) . . . . ?
Cl3 Sm1 O1 C62 -140.1(7) . . . . ?
Cl1 Sm1 O1 C62 142.9(7) . . . . ?
Sm2 Sm1 O1 C62 -177.5(7) . . . . ?
N2 Sm1 O1 C59 -144.3(8) . . . . ?
N1 Sm1 O1 C59 138.9(8) . . . . ?
Cl2 Sm1 O1 C59 1.9(10) . . . . ?
Cl3 Sm1 O1 C59 31.4(8) . . . . ?
Cl1 Sm1 O1 C59 -45.6(8) . . . . ?
Sm2 Sm1 O1 C59 -6.0(8) . . . . ?
N102 Sm11 O101 C159 -146.1(9) . . . . ?
N101 Sm11 O101 C159 138.0(9) . . . . ?
Cl13 Sm11 O101 C159 -2.2(11) . . . . ?
Cl11 Sm11 O101 C159 31.5(8) . . . . ?
Cl12 Sm11 O101 C159 -45.7(8) . . . . ?
Sm12 Sm11 O101 C159 -6.6(9) . . . . ?
N102 Sm11 O101 C162 42.0(7) . . . . ?
N101 Sm11 O101 C162 -33.9(7) . . . . ?
Cl13 Sm11 O101 C162 -174.0(5) . . . . ?
Cl11 Sm11 O101 C162 -140.4(7) . . . . ?
Cl12 Sm11 O101 C162 142.4(6) . . . . ?
Sm12 Sm11 O101 C162 -178.5(6) . . . . ?
N2 Sm1 N1 C2 -23.3(8) . . . . ?
O1 Sm1 N1 C2 65.8(8) . . . . ?
Cl2 Sm1 N1 C2 -130.3(7) . . . . ?
Cl3 Sm1 N1 C2 149.1(7) . . . . ?
Cl1 Sm1 N1 C2 2(3) . . . . ?
Sm2 Sm1 N1 C2 -169.6(6) . . . . ?
N2 Sm1 N1 C18 156.6(7) . . . . ?
O1 Sm1 N1 C18 -114.2(6) . . . . ?
Cl2 Sm1 N1 C18 49.6(6) . . . . ?
Cl3 Sm1 N1 C18 -30.9(6) . . . . ?
Cl1 Sm1 N1 C18 -178(34) . . . . ?
Sm2 Sm1 N1 C18 10.3(8) . . . . ?
N1 Sm1 N2 C4 25.2(8) . . . . ?
O1 Sm1 N2 C4 -66.1(8) . . . . ?
Cl2 Sm1 N2 C4 127.3(7) . . . . ?
Cl3 Sm1 N2 C4 -96.6(15) . . . . ?
Cl1 Sm1 N2 C4 -152.6(8) . . . . ?
Sm2 Sm1 N2 C4 174.6(6) . . . . ?
N1 Sm1 N2 C6 -158.8(7) . . . . ?
O1 Sm1 N2 C6 110.0(6) . . . . ?
Cl2 Sm1 N2 C6 -56.6(6) . . . . ?
Cl3 Sm1 N2 C6 79.4(15) . . . . ?
Cl1 Sm1 N2 C6 23.4(6) . . . . ?
Sm2 Sm1 N2 C6 -9.3(7) . . . . ?
N4 Sm2 N3 C31 36.0(7) . . . . ?
Cl4 Sm2 N3 C31 -58.3(7) . . . . ?
Cl1 Sm2 N3 C31 -139.8(6) . . . . ?
Cl3 Sm2 N3 C31 -176.3(7) . . . . ?
Cl2 Sm2 N3 C31 113.7(7) . . . . ?
Sm1 Sm2 N3 C31 162.8(6) . . . . ?
N4 Sm2 N3 C47 -154.0(7) . . . . ?
Cl4 Sm2 N3 C47 111.7(7) . . . . ?
Cl1 Sm2 N3 C47 30.2(9) . . . . ?
Cl3 Sm2 N3 C47 -6.3(6) . . . . ?
Cl2 Sm2 N3 C47 -76.3(7) . . . . ?
Sm1 Sm2 N3 C47 -27.2(7) . . . . ?
N3 Sm2 N4 C33 -39.5(7) . . . . ?
Cl4 Sm2 N4 C33 50.9(7) . . . . ?
Cl1 Sm2 N4 C33 138.4(7) . . . . ?
Cl3 Sm2 N4 C33 -105.4(7) . . . . ?
Cl2 Sm2 N4 C33 -155.1(7) . . . . ?
Sm1 Sm2 N4 C33 -165.5(6) . . . . ?
N3 Sm2 N4 C35 151.1(8) . . . . ?
Cl4 Sm2 N4 C35 -118.5(8) . . . . ?
Cl1 Sm2 N4 C35 -31.0(8) . . . . ?
Cl3 Sm2 N4 C35 85.2(8) . . . . ?
Cl2 Sm2 N4 C35 35.6(7) . . . . ?
Sm1 Sm2 N4 C35 25.1(8) . . . . ?
N102 Sm11 N101 C102 -19.0(8) . . . . ?
O101 Sm11 N101 C102 70.1(8) . . . . ?
Cl13 Sm11 N101 C102 -126.4(8) . . . . ?
Cl11 Sm11 N101 C102 153.2(8) . . . . ?
Cl12 Sm11 N101 C102 33(2) . . . . ?
Sm12 Sm11 N101 C102 -168.0(7) . . . . ?
N102 Sm11 N101 C118 156.5(7) . . . . ?
O101 Sm11 N101 C118 -114.5(6) . . . . ?
Cl13 Sm11 N101 C118 49.0(7) . . . . ?
Cl11 Sm11 N101 C118 -31.3(7) . . . . ?
Cl12 Sm11 N101 C118 -151.7(16) . . . . ?
Sm12 Sm11 N101 C118 7.5(8) . . . . ?
N101 Sm11 N102 C104 21.5(8) . . . . ?
O101 Sm11 N102 C104 -69.5(8) . . . . ?
Cl13 Sm11 N102 C104 125.9(8) . . . . ?
Cl11 Sm11 N102 C104 -87.2(16) . . . . ?
Cl12 Sm11 N102 C104 -153.6(8) . . . . ?
Sm12 Sm11 N102 C104 172.9(7) . . . . ?
N101 Sm11 N102 C106 -159.7(6) . . . . ?
O101 Sm11 N102 C106 109.3(6) . . . . ?
Cl13 Sm11 N102 C106 -55.3(6) . . . . ?
Cl11 Sm11 N102 C106 91.7(14) . . . . ?
Cl12 Sm11 N102 C106 25.2(6) . . . . ?
Sm12 Sm11 N102 C106 -8.3(7) . . . . ?
N104 Sm12 N103 C131 36.6(7) . . . . ?
Cl14 Sm12 N103 C131 -56.2(7) . . . . ?
Cl11 Sm12 N103 C131 -178.3(7) . . . . ?
Cl12 Sm12 N103 C131 -136.6(6) . . . . ?
Cl13 Sm12 N103 C131 113.3(7) . . . . ?
Sm11 Sm12 N103 C131 163.9(6) . . . . ?
N104 Sm12 N103 C147 -154.7(8) . . . . ?
Cl14 Sm12 N103 C147 112.6(7) . . . . ?
Cl11 Sm12 N103 C147 -9.6(7) . . . . ?
Cl12 Sm12 N103 C147 32.1(10) . . . . ?
Cl13 Sm12 N103 C147 -78.0(7) . . . . ?
Sm11 Sm12 N103 C147 -27.4(8) . . . . ?
N103 Sm12 N104 C133 -40.9(8) . . . . ?
Cl14 Sm12 N104 C133 49.4(7) . . . . ?
Cl11 Sm12 N104 C133 -106.4(7) . . . . ?
Cl12 Sm12 N104 C133 135.0(7) . . . . ?
Cl13 Sm12 N104 C133 -160.0(8) . . . . ?
Sm11 Sm12 N104 C133 -167.1(6) . . . . ?
N103 Sm12 N104 C135 152.9(7) . . . . ?
Cl14 Sm12 N104 C135 -116.8(7) . . . . ?
Cl11 Sm12 N104 C135 87.4(7) . . . . ?
Cl12 Sm12 N104 C135 -31.2(8) . . . . ?
Cl13 Sm12 N104 C135 33.8(6) . . . . ?
Sm11 Sm12 N104 C135 26.7(7) . . . . ?
C18 N1 C2 C3 -168.2(9) . . . . ?
Sm1 N1 C2 C3 11.8(14) . . . . ?
C18 N1 C2 C1 10.7(13) . . . . ?
Sm1 N1 C2 C1 -169.4(7) . . . . ?
N1 C2 C3 C4 13.7(18) . . . . ?
C1 C2 C3 C4 -165.2(11) . . . . ?
C6 N2 C4 C3 168.5(9) . . . . ?
Sm1 N2 C4 C3 -15.7(14) . . . . ?
C6 N2 C4 C5 -10.0(13) . . . . ?
Sm1 N2 C4 C5 165.8(6) . . . . ?
C2 C3 C4 N2 -11.9(18) . . . . ?
C2 C3 C4 C5 166.6(11) . . . . ?
C4 N2 C6 C7 -99.7(10) . . . . ?
Sm1 N2 C6 C7 83.8(9) . . . . ?
C4 N2 C6 C11 83.7(11) . . . . ?
Sm1 N2 C6 C11 -92.8(9) . . . . ?
C11 C6 C7 C8 0.5(15) . . . . ?
N2 C6 C7 C8 -176.1(9) . . . . ?
C11 C6 C7 C12 -177.9(9) . . . . ?
N2 C6 C7 C12 5.5(14) . . . . ?
C6 C7 C8 C9 0.4(17) . . . . ?
C12 C7 C8 C9 178.8(11) . . . . ?
C7 C8 C9 C10 -0.1(19) . . . . ?
C8 C9 C10 C11 -1(2) . . . . ?
C9 C10 C11 C6 1.8(17) . . . . ?
C9 C10 C11 C15 -177.3(11) . . . . ?
C7 C6 C11 C10 -1.5(15) . . . . ?
N2 C6 C11 C10 174.9(9) . . . . ?
C7 C6 C11 C15 177.5(9) . . . . ?
N2 C6 C11 C15 -6.0(14) . . . . ?
C6 C7 C12 C13 -154.2(10) . . . . ?
C8 C7 C12 C13 27.4(14) . . . . ?
C6 C7 C12 C14 80.2(12) . . . . ?
C8 C7 C12 C14 -98.2(12) . . . . ?
C10 C11 C15 C16 -64.0(13) . . . . ?
C6 C11 C15 C16 117.0(11) . . . . ?
C10 C11 C15 C17 58.1(13) . . . . ?
C6 C11 C15 C17 -120.9(11) . . . . ?
C2 N1 C18 C19 -103.2(11) . . . . ?
Sm1 N1 C18 C19 76.8(9) . . . . ?
C2 N1 C18 C23 78.2(11) . . . . ?
Sm1 N1 C18 C23 -101.8(8) . . . . ?
C23 C18 C19 C20 -1.2(15) . . . . ?
N1 C18 C19 C20 -179.7(9) . . . . ?
C23 C18 C19 C24 -177.5(9) . . . . ?
N1 C18 C19 C24 4.0(14) . . . . ?
C18 C19 C20 C21 0.6(16) . . . . ?
C24 C19 C20 C21 176.9(10) . . . . ?
C19 C20 C21 C22 0.4(17) . . . . ?
C20 C21 C22 C23 -0.7(16) . . . . ?
C21 C22 C23 C18 0.1(15) . . . . ?
C21 C22 C23 C27 -177.2(9) . . . . ?
C19 C18 C23 C22 0.8(14) . . . . ?
N1 C18 C23 C22 179.4(9) . . . . ?
C19 C18 C23 C27 178.0(9) . . . . ?
N1 C18 C23 C27 -3.4(14) . . . . ?
C20 C19 C24 C25 32.2(14) . . . . ?
C18 C19 C24 C25 -151.5(9) . . . . ?
C20 C19 C24 C26 -87.7(12) . . . . ?
C18 C19 C24 C26 88.6(12) . . . . ?
C22 C23 C27 C29 -58.6(12) . . . . ?
C18 C23 C27 C29 124.2(10) . . . . ?
C22 C23 C27 C28 61.1(13) . . . . ?
C18 C23 C27 C28 -116.1(11) . . . . ?
C47 N3 C31 C32 170.9(9) . . . . ?
Sm2 N3 C31 C32 -18.9(12) . . . . ?
C47 N3 C31 C30 -9.2(12) . . . . ?
Sm2 N3 C31 C30 161.0(6) . . . . ?
N3 C31 C32 C33 -15.4(17) . . . . ?
C30 C31 C32 C33 164.6(10) . . . . ?
C35 N4 C33 C32 -162.9(10) . . . . ?
Sm2 N4 C33 C32 27.4(14) . . . . ?
C35 N4 C33 C34 13.5(14) . . . . ?
Sm2 N4 C33 C34 -156.1(8) . . . . ?
C31 C32 C33 N4 10.2(18) . . . . ?
C31 C32 C33 C34 -166.4(10) . . . . ?
C33 N4 C35 C36 -101.6(11) . . . . ?
Sm2 N4 C35 C36 68.1(11) . . . . ?
C33 N4 C35 C40 80.8(12) . . . . ?
Sm2 N4 C35 C40 -109.6(9) . . . . ?
C40 C35 C36 C37 -2.3(16) . . . . ?
N4 C35 C36 C37 -179.9(9) . . . . ?
C40 C35 C36 C41 177.0(10) . . . . ?
N4 C35 C36 C41 -0.6(16) . . . . ?
C35 C36 C37 C38 1.3(17) . . . . ?
C41 C36 C37 C38 -178.0(12) . . . . ?
C36 C37 C38 C39 -2(2) . . . . ?
C37 C38 C39 C40 3(2) . . . . ?
C38 C39 C40 C35 -4.1(17) . . . . ?
C38 C39 C40 C44 179.5(12) . . . . ?
C36 C35 C40 C39 3.8(16) . . . . ?
N4 C35 C40 C39 -178.6(9) . . . . ?
C36 C35 C40 C44 -180.0(10) . . . . ?
N4 C35 C40 C44 -2.4(16) . . . . ?
C35 C36 C41 C42 101.3(16) . . . . ?
C37 C36 C41 C42 -79.4(16) . . . . ?
C35 C36 C41 C43 -133.3(12) . . . . ?
C37 C36 C41 C43 46.1(16) . . . . ?
C39 C40 C44 C46 -59.7(14) . . . . ?
C35 C40 C44 C46 124.1(11) . . . . ?
C39 C40 C44 C45 63.9(15) . . . . ?
C35 C40 C44 C45 -112.3(12) . . . . ?
C31 N3 C47 C48 88.4(11) . . . . ?
Sm2 N3 C47 C48 -82.2(10) . . . . ?
C31 N3 C47 C52 -97.2(10) . . . . ?
Sm2 N3 C47 C52 92.2(9) . . . . ?
C52 C47 C48 C49 1.3(15) . . . . ?
N3 C47 C48 C49 175.4(9) . . . . ?
C52 C47 C48 C53 -176.7(9) . . . . ?
N3 C47 C48 C53 -2.7(14) . . . . ?
C47 C48 C49 C50 -1.5(15) . . . . ?
C53 C48 C49 C50 176.6(9) . . . . ?
C48 C49 C50 C51 0.8(17) . . . . ?
C49 C50 C51 C52 0.1(17) . . . . ?
C50 C51 C52 C47 -0.2(16) . . . . ?
C50 C51 C52 C56 -178.4(11) . . . . ?
C48 C47 C52 C51 -0.6(15) . . . . ?
N3 C47 C52 C51 -174.8(9) . . . . ?
C48 C47 C52 C56 177.6(10) . . . . ?
N3 C47 C52 C56 3.4(14) . . . . ?
C49 C48 C53 C54 -66.9(12) . . . . ?
C47 C48 C53 C54 111.0(11) . . . . ?
C49 C48 C53 C55 53.6(12) . . . . ?
C47 C48 C53 C55 -128.4(10) . . . . ?
C51 C52 C56 C58 -89.2(12) . . . . ?
C47 C52 C56 C58 92.7(12) . . . . ?
C51 C52 C56 C57 36.2(15) . . . . ?
C47 C52 C56 C57 -141.9(10) . . . . ?
C62 O1 C59 C60 -8.9(13) . . . . ?
Sm1 O1 C59 C60 178.5(8) . . . . ?
O1 C59 C60 C61 28.6(15) . . . . ?
C59 C60 C61 C62 -37.0(15) . . . . ?
C59 O1 C62 C61 -13.1(12) . . . . ?
Sm1 O1 C62 C61 159.2(7) . . . . ?
C60 C61 C62 O1 29.5(13) . . . . ?
C118 N101 C102 C103 -168.6(10) . . . . ?
Sm11 N101 C102 C103 6.8(15) . . . . ?
C118 N101 C102 C101 13.0(14) . . . . ?
Sm11 N101 C102 C101 -171.7(7) . . . . ?
N101 C102 C103 C104 17.1(17) . . . . ?
C101 C102 C103 C104 -164.4(10) . . . . ?
C106 N102 C104 C103 170.6(9) . . . . ?
Sm11 N102 C104 C103 -10.7(15) . . . . ?
C106 N102 C104 C105 -10.4(13) . . . . ?
Sm11 N102 C104 C105 168.3(7) . . . . ?
C102 C103 C104 N102 -15.1(17) . . . . ?
C102 C103 C104 C105 165.8(10) . . . . ?
C104 N102 C106 C111 84.1(12) . . . . ?
Sm11 N102 C106 C111 -94.9(9) . . . . ?
C104 N102 C106 C107 -101.5(10) . . . . ?
Sm11 N102 C106 C107 79.5(9) . . . . ?
C111 C106 C107 C108 -0.7(14) . . . . ?
N102 C106 C107 C108 -175.1(9) . . . . ?
C111 C106 C107 C115 -174.9(9) . . . . ?
N102 C106 C107 C115 10.7(13) . . . . ?
C106 C107 C108 C109 2.4(17) . . . . ?
C115 C107 C108 C109 176.2(11) . . . . ?
C107 C108 C109 C110 -1(2) . . . . ?
C108 C109 C110 C111 -2(2) . . . . ?
C109 C110 C111 C106 3.5(17) . . . . ?
C109 C110 C111 C112 -178.2(11) . . . . ?
C107 C106 C111 C110 -2.1(15) . . . . ?
N102 C106 C111 C110 172.1(9) . . . . ?
C107 C106 C111 C112 179.7(9) . . . . ?
N102 C106 C111 C112 -6.1(15) . . . . ?
C110 C111 C112 C113 -59.5(13) . . . . ?
C106 C111 C112 C113 118.7(11) . . . . ?
C110 C111 C112 C114 62.6(12) . . . . ?
C106 C111 C112 C114 -119.1(10) . . . . ?
C108 C107 C115 C116 -96.7(13) . . . . ?
C106 C107 C115 C116 76.9(12) . . . . ?
C108 C107 C115 C117 23.4(14) . . . . ?
C106 C107 C115 C117 -163.0(9) . . . . ?
C102 N101 C118 C119 -103.7(11) . . . . ?
Sm11 N101 C118 C119 80.3(9) . . . . ?
C102 N101 C118 C123 75.9(12) . . . . ?
Sm11 N101 C118 C123 -100.2(9) . . . . ?
C123 C118 C119 C120 -2.1(15) . . . . ?
N101 C118 C119 C120 177.5(9) . . . . ?
C123 C118 C119 C124 180.0(9) . . . . ?
N101 C118 C119 C124 -0.5(14) . . . . ?
C118 C119 C120 C121 1.2(16) . . . . ?
C124 C119 C120 C121 179.2(10) . . . . ?
C119 C120 C121 C122 0.5(18) . . . . ?
C120 C121 C122 C123 -1.4(18) . . . . ?
C121 C122 C123 C118 0.5(17) . . . . ?
C121 C122 C123 C127 -178.7(10) . . . . ?
C119 C118 C123 C122 1.2(15) . . . . ?
N101 C118 C123 C122 -178.3(9) . . . . ?
C119 C118 C123 C127 -179.5(9) . . . . ?
N101 C118 C123 C127 0.9(15) . . . . ?
C120 C119 C124 C126 -90.1(12) . . . . ?
C118 C119 C124 C126 87.9(12) . . . . ?
C120 C119 C124 C125 35.3(13) . . . . ?
C118 C119 C124 C125 -146.7(10) . . . . ?
C122 C123 C127 C129 -60.6(13) . . . . ?
C118 C123 C127 C129 120.2(11) . . . . ?
C122 C123 C127 C128 61.8(13) . . . . ?
C118 C123 C127 C128 -117.5(12) . . . . ?
C147 N103 C131 C132 171.0(10) . . . . ?
Sm12 N103 C131 C132 -20.1(13) . . . . ?
C147 N103 C131 C130 -9.7(14) . . . . ?
Sm12 N103 C131 C130 159.2(7) . . . . ?
N103 C131 C132 C133 -16.2(18) . . . . ?
C130 C131 C132 C133 164.5(11) . . . . ?
C135 N104 C133 C132 -165.8(9) . . . . ?
Sm12 N104 C133 C132 27.8(13) . . . . ?
C135 N104 C133 C134 13.8(14) . . . . ?
Sm12 N104 C133 C134 -152.7(8) . . . . ?
C131 C132 C133 N104 11.6(18) . . . . ?
C131 C132 C133 C134 -167.9(11) . . . . ?
C133 N104 C135 C136 -100.3(11) . . . . ?
Sm12 N104 C135 C136 66.8(11) . . . . ?
C133 N104 C135 C140 82.4(11) . . . . ?
Sm12 N104 C135 C140 -110.5(9) . . . . ?
C140 C135 C136 C137 -0.6(15) . . . . ?
N104 C135 C136 C137 -177.8(9) . . . . ?
C140 C135 C136 C141 -179.8(10) . . . . ?
N104 C135 C136 C141 3.0(16) . . . . ?
C135 C136 C137 C138 -1.3(16) . . . . ?
C141 C136 C137 C138 178.0(10) . . . . ?
C136 C137 C138 C139 3.1(15) . . . . ?
C137 C138 C139 C140 -3.3(15) . . . . ?
C136 C135 C140 C139 0.5(15) . . . . ?
N104 C135 C140 C139 177.8(8) . . . . ?
C136 C135 C140 C144 -179.6(10) . . . . ?
N104 C135 C140 C144 -2.3(14) . . . . ?
C138 C139 C140 C135 1.5(15) . . . . ?
C138 C139 C140 C144 -178.4(9) . . . . ?
C135 C136 C141 C142 -133.2(11) . . . . ?
C137 C136 C141 C142 47.7(15) . . . . ?
C135 C136 C141 C143 100.1(14) . . . . ?
C137 C136 C141 C143 -79.1(14) . . . . ?
C135 C140 C144 C145 -112.1(11) . . . . ?
C139 C140 C144 C145 67.8(13) . . . . ?
C135 C140 C144 C146 123.8(11) . . . . ?
C139 C140 C144 C146 -56.2(13) . . . . ?
C131 N103 C147 C152 -97.7(11) . . . . ?
Sm12 N103 C147 C152 92.8(9) . . . . ?
C131 N103 C147 C148 84.6(11) . . . . ?
Sm12 N103 C147 C148 -84.9(9) . . . . ?
C152 C147 C148 C149 -1.2(14) . . . . ?
N103 C147 C148 C149 176.4(8) . . . . ?
C152 C147 C148 C153 -176.2(9) . . . . ?
N103 C147 C148 C153 1.4(14) . . . . ?
C147 C148 C149 C150 1.9(15) . . . . ?
C153 C148 C149 C150 177.2(10) . . . . ?
C148 C149 C150 C151 -1.0(17) . . . . ?
C149 C150 C151 C152 -0.9(18) . . . . ?
C150 C151 C152 C147 1.6(16) . . . . ?
C150 C151 C152 C156 -176.6(10) . . . . ?
C148 C147 C152 C151 -0.5(15) . . . . ?
N103 C147 C152 C151 -178.2(9) . . . . ?
C148 C147 C152 C156 177.6(9) . . . . ?
N103 C147 C152 C156 0.0(14) . . . . ?
C149 C148 C153 C154 53.0(13) . . . . ?
C147 C148 C153 C154 -132.2(10) . . . . ?
C149 C148 C153 C155 -70.1(12) . . . . ?
C147 C148 C153 C155 104.7(11) . . . . ?
C151 C152 C156 C157 39.4(14) . . . . ?
C147 C152 C156 C157 -138.8(11) . . . . ?
C151 C152 C156 C158 -85.7(13) . . . . ?
C147 C152 C156 C158 96.1(12) . . . . ?
C162 O101 C159 C160 -4.9(15) . . . . ?
Sm11 O101 C159 C160 -178.2(10) . . . . ?
O101 C159 C160 C161 20.1(19) . . . . ?
C159 C160 C161 C162 -26.8(19) . . . . ?
C159 O101 C162 C161 -11.6(11) . . . . ?
Sm11 O101 C162 C161 161.9(7) . . . . ?
C160 C161 C162 O101 23.6(15) . . . . ?
C207 C201 C202 C203 178.2(14) . . . . ?
C206 C201 C202 C203 -1(2) . . . . ?
C201 C202 C203 C204 2(3) . . . . ?
C202 C203 C204 C205 -4(2) . . . . ?
C203 C204 C205 C206 6(2) . . . . ?
C204 C205 C206 C201 -5(3) . . . . ?
C207 C201 C206 C205 -176.7(16) . . . . ?
C202 C201 C206 C205 2(2) . . . . ?
C307 C301 C302 C303 172(3) . . . . ?
C306 C301 C302 C303 4(4) . . . . ?
C301 C302 C303 C304 -1(4) . . . . ?
C302 C303 C304 C305 0(4) . . . . ?
C303 C304 C305 C306 -3(3) . . . . ?
C304 C305 C306 C301 6(3) . . . . ?
C302 C301 C306 C305 -6(3) . . . . ?
C307 C301 C306 C305 -176(2) . . . . ?
C406 C401 C402 C403 2(3) . . . . ?
C407 C401 C402 C403 179.6(15) . . . . ?
C401 C402 C403 C404 -4(3) . . . . ?
C402 C403 C404 C405 1(3) . . . . ?
C403 C404 C405 C406 4(2) . . . . ?
C402 C401 C406 C405 3(2) . . . . ?
C407 C401 C406 C405 -174.4(14) . . . . ?
C404 C405 C406 C401 -6(2) . . . . ?
C506 C501 C502 C503 0.0 . . . . ?
C507 C501 C502 C503 163(2) . . . . ?
C501 C502 C503 C504 0.0 . . . . ?
C502 C503 C504 C505 0.0 . . . . ?
C502 C503 C504 C57A -175(2) . . . . ?
C503 C504 C505 C506 0.0 . . . . ?
C57A C504 C505 C506 176(2) . . . . ?
C504 C505 C506 C501 0.0 . . . . ?
C502 C501 C506 C505 0.0 . . . . ?
C507 C501 C506 C505 -163(2) . . . . ?
C606 C601 C602 C603 0.0 . . . . ?
C601 C601 C602 C603 149(4) 3_666 . . . ?
C606 C601 C602 C603 172.9(15) 3_666 . . . ?
C601 C602 C603 C604 0.0 . . . . ?
C602 C603 C604 C605 0.0 . . . . ?
C603 C604 C605 C606 0.0 . . . . ?
C604 C605 C606 C601 0.0 . . . . ?
C604 C605 C606 C601 -119(11) . . . 3_666 ?
C602 C601 C606 C605 0.0 . . . . ?
C601 C601 C606 C605 -173.4(11) 3_666 . . . ?
C606 C601 C606 C605 -173.4(16) 3_666 . . . ?
C602 C601 C606 C601 173.4(11) . . . 3_666 ?
C606 C601 C606 C601 0.0(5) 3_666 . . 3_666 ?
C705 C701 C702 C703 -46.4 . . . . ?
C704 C701 C702 C703 -14.7(13) 3_565 . . . ?
C705 C701 C702 C704 -31.7(13) . . . 3_565 ?
C701 C702 C703 C704 21.1 . . . . ?
C704 C702 C703 C704 4.8(15) 3_565 . . . ?
C701 C702 C703 C704 16.4(15) . . . 3_565 ?
C701 C702 C703 C705 21(11) . . . 3_565 ?
C704 C702 C703 C705 5(9) 3_565 . . 3_565 ?
C702 C703 C704 C704 -7(2) . . . 3_565 ?
C705 C703 C704 C704 173(4) 3_565 . . 3_565 ?
C704 C703 C704 C703 0.0(3) 3_565 . . 3_565 ?
C702 C703 C704 C703 -7(2) . . . 3_565 ?
C705 C703 C704 C703 173(4) 3_565 . . 3_565 ?
C704 C703 C704 C705 -173(4) 3_565 . . 3_565 ?
C702 C703 C704 C705 180(2) . . . 3_565 ?
C704 C703 C704 C701 174(4) 3_565 . . 3_565 ?
C702 C703 C704 C701 168(2) . . . 3_565 ?
C705 C703 C704 C701 -12.3(4) 3_565 . . 3_565 ?
C704 C703 C704 C702 -162(8) 3_565 . . 3_565 ?
C702 C703 C704 C702 -169(6) . . . 3_565 ?
C705 C703 C704 C702 11(4) 3_565 . . 3_565 ?
C702 C701 C705 C704 33.6(16) . . . 3_565 ?
C702 C701 C705 C703 45.6(17) . . . 3_565 ?
C704 C701 C705 C703 12.0(4) 3_565 . . 3_565 ?
